data_7204634
loop_
_publ_author_name
'Almeida Paz, Filipe A.'
'Klinowski, Jacek'

_publ_section_title
;
 Supramolecular architecture of a novel salt of trimesic acid and
 1,2-bis(4-pyridyl)ethane
;
_journal_issue 41
_journal_name_full CrystEngComm
_journal_page_first 238
_journal_paper_doi 10.1039/b302949b
_journal_volume 5
_journal_year 2003
_chemical_formula_sum 'C96 H98 N4 O62'
_chemical_formula_weight 2299.78
_chemical_name_systematic
;
?
;
_space_group_IT_number 14
_symmetry_cell_setting monoclinic
_symmetry_space_group_name_Hall '-P 2yn'
_symmetry_space_group_name_H-M 'P 1 21/n 1'
_atom_sites_solution_hydrogens geom
_atom_sites_solution_primary direct
_atom_sites_solution_secondary difmap
_audit_creation_method 'SHELXL-97 plus manual editing'
_cell_angle_alpha 90.00
_cell_angle_beta 106.29(3)
_cell_angle_gamma 90.00
_cell_formula_units_Z 4
_cell_length_a 14.218(3)
_cell_length_b 41.861(8)
_cell_length_c 17.664(4)
_cell_measurement_reflns_used 40598
_cell_measurement_temperature 180(2)
_cell_measurement_theta_max 21.97
_cell_measurement_theta_min 1.00
_cell_volume 10091(4)
_computing_cell_refinement 'HKL Scalepack (Otwinowski & Minor 1997)'
_computing_data_collection 'Collect (Nonius 1998)'
_computing_data_reduction
;
HKL Denzo and Scalepack (Otwinowski & Minor 1997)
;
_computing_molecular_graphics 'SHELXTL (Bruker, 2001)'
_computing_publication_material 'SHELXTL (Bruker, 2001)'
_computing_structure_refinement 'SHELXTL (Bruker, 2001)'
_computing_structure_solution 'SIR-92 (Altomare et al., 1994)'
_diffrn_ambient_temperature 180(2)
_diffrn_measured_fraction_theta_full 0.987
_diffrn_measured_fraction_theta_max 0.987
_diffrn_measurement_device_type 'Nonius KappaCCD'
_diffrn_measurement_method 'thin-slice \w and \f scans'
_diffrn_radiation_monochromator graphite
_diffrn_radiation_source 'fine-focus sealed tube'
_diffrn_radiation_type MoK\a
_diffrn_radiation_wavelength 0.71073
_diffrn_reflns_av_R_equivalents 0.0773
_diffrn_reflns_av_sigmaI/netI 0.0740
_diffrn_reflns_limit_h_max 14
_diffrn_reflns_limit_h_min -14
_diffrn_reflns_limit_k_max 44
_diffrn_reflns_limit_k_min -44
_diffrn_reflns_limit_l_max 18
_diffrn_reflns_limit_l_min -18
_diffrn_reflns_number 42363
_diffrn_reflns_theta_full 21.96
_diffrn_reflns_theta_max 21.96
_diffrn_reflns_theta_min 3.53
_diffrn_standards_number 0
_exptl_absorpt_coefficient_mu 0.129
_exptl_absorpt_correction_T_max 0.878
_exptl_absorpt_correction_T_min 0.731
_exptl_absorpt_correction_type multi-scan
_exptl_absorpt_process_details
;
Multi-scan from symmetry-related measurements
Sortav (Blessing 1995)
;
_exptl_crystal_colour Colourless
_exptl_crystal_density_diffrn 1.514
_exptl_crystal_density_method 'not measured'
_exptl_crystal_description Block
_exptl_crystal_F_000 4792
_exptl_crystal_size_max 0.22
_exptl_crystal_size_mid 0.19
_exptl_crystal_size_min 0.12
_refine_diff_density_max 0.963
_refine_diff_density_min -0.396
_refine_diff_density_rms 0.064
_refine_ls_extinction_method none
_refine_ls_goodness_of_fit_ref 1.044
_refine_ls_hydrogen_treatment mixed
_refine_ls_matrix_type fullcycle
_refine_ls_number_parameters 1578
_refine_ls_number_reflns 12153
_refine_ls_number_restraints 39
_refine_ls_restrained_S_all 1.043
_refine_ls_R_factor_all 0.1061
_refine_ls_R_factor_gt 0.0588
_refine_ls_shift/su_max 0.033
_refine_ls_shift/su_mean 0.007
_refine_ls_structure_factor_coef Fsqd
_refine_ls_weighting_details 'calc w=1/[\s^2^(Fo^2^)+(0.0726P)^2^+8.0000P] where P=(Fo^2^+2Fc^2^)/3'
_refine_ls_weighting_scheme calc
_refine_ls_wR_factor_gt 0.1349
_refine_ls_wR_factor_ref 0.1586
_reflns_number_gt 7767
_reflns_number_total 12153
_reflns_threshold_expression I>2\s(I)
_cod_data_source_file b302949b.txt
_cod_data_source_block I
_cod_depositor_comments
;
The following automatic conversions were performed:
'_symmetry_cell_setting' value 'Monoclinic' changed to 'monoclinic'
according to '/home/saulius/struct/CIF-dictionaries/cif_core.dic'
dictionary named 'cif_core.dic' version 2.4.1 from 2010-06-29.

Automatic conversion script
Id: cif_fix_enum 1527 2010-12-29 10:47:43Z saulius 
;
_cod_original_cell_volume 10091(3)
_cod_original_sg_symbol_H-M 'P 21/n'
_cod_database_code 7204634

loop_
_symmetry_equiv_pos_as_xyz
'x, y, z'
'-x+1/2, y+1/2, -z+1/2'
'-x, -y, -z'
'x-1/2, -y-1/2, z-1/2'

loop_
_atom_site_label
_atom_site_type_symbol
_atom_site_fract_x
_atom_site_fract_y
_atom_site_fract_z
_atom_site_U_iso_or_equiv
_atom_site_adp_type
_atom_site_occupancy
_atom_site_symmetry_multiplicity
_atom_site_calc_flag
_atom_site_refinement_flags
_atom_site_disorder_assembly
_atom_site_disorder_group
C1_1 C 0.1055(3) 0.12546(10) 0.6447(2) 0.0288(11) Uani 1 1 d . . .
C2_1 C 0.1221(3) 0.13563(10) 0.9305(2) 0.0239(10) Uani 1 1 d . . .
C3_1 C 0.1955(3) 0.22996(10) 0.7881(2) 0.0253(11) Uani 1 1 d . . .
C4_1 C 0.1235(3) 0.14526(10) 0.7182(2) 0.0232(10) Uani 1 1 d . . .
C5_1 C 0.1169(3) 0.13139(10) 0.7881(2) 0.0246(11) Uani 1 1 d . . .
H5_1 H 0.1011 0.1094 0.7892 0.030 Uiso 1 1 calc R . .
C6_1 C 0.1334(3) 0.14966(9) 0.8566(2) 0.0223(10) Uani 1 1 d . . .
C7_1 C 0.1590(3) 0.18158(10) 0.8551(2) 0.0244(11) Uani 1 1 d . . .
H7_1 H 0.1714 0.1940 0.9019 0.029 Uiso 1 1 calc R . .
C8_1 C 0.1666(3) 0.19562(9) 0.7852(2) 0.0210(10) Uani 1 1 d . . .
C9_1 C 0.1482(3) 0.17739(10) 0.7177(2) 0.0236(11) Uani 1 1 d . . .
H9_1 H 0.1524 0.1869 0.6700 0.028 Uiso 1 1 calc R . .
O1_1 O 0.1191(2) 0.13962(7) 0.58505(16) 0.0373(8) Uani 1 1 d . . .
O2_1 O 0.0786(3) 0.09707(7) 0.64468(18) 0.0487(9) Uani 1 1 d . . .
O3_1 O 0.1317(2) 0.15225(7) 0.99001(16) 0.0373(8) Uani 1 1 d . . .
O4_1 O 0.1015(2) 0.10540(7) 0.92782(17) 0.0378(8) Uani 1 1 d . . .
H4_1 H 0.0943 0.0996 0.9714 0.080(19) Uiso 1 1 calc R . .
O5_1 O 0.2185(3) 0.24500(7) 0.84914(18) 0.0461(9) Uani 1 1 d . . .
O6_1 O 0.1954(2) 0.24178(7) 0.71880(16) 0.0349(8) Uani 1 1 d . . .
H6_1 H 0.2161 0.2607 0.7245 0.049(15) Uiso 1 1 calc R . .
C1_2 C 0.3568(3) 0.12794(10) 0.6268(2) 0.0268(11) Uani 1 1 d . . .
C2_2 C 0.3769(3) 0.14129(10) 0.9108(2) 0.0240(10) Uani 1 1 d . . .
C3_2 C 0.4389(3) 0.23491(10) 0.7529(2) 0.0283(11) Uani 1 1 d . . .
C4_2 C 0.3730(3) 0.14939(9) 0.6975(2) 0.0215(10) Uani 1 1 d . . .
C5_2 C 0.3668(3) 0.13651(10) 0.7686(2) 0.0239(11) Uani 1 1 d . . .
H5_2 H 0.3507 0.1146 0.7712 0.029 Uiso 1 1 calc R . .
C6_2 C 0.3841(3) 0.15543(9) 0.8360(2) 0.0230(10) Uani 1 1 d . . .
C7_2 C 0.4071(3) 0.18758(10) 0.8307(2) 0.0255(11) Uani 1 1 d . . .
H7_2 H 0.4192 0.2008 0.8762 0.031 Uiso 1 1 calc R . .
C8_2 C 0.4127(3) 0.20058(9) 0.7597(2) 0.0219(10) Uani 1 1 d . . .
C9_2 C 0.3962(3) 0.18137(9) 0.6939(2) 0.0235(10) Uani 1 1 d . . .
H9_2 H 0.4008 0.1902 0.6455 0.028 Uiso 1 1 calc R . .
O1_2 O 0.3528(2) 0.09885(7) 0.63330(16) 0.0407(8) Uani 1 1 d . . .
O2_2 O 0.3504(2) 0.14262(7) 0.56131(16) 0.0360(8) Uani 1 1 d . . .
H2_2 H 0.3426 0.1292 0.5247 0.09(2) Uiso 1 1 calc R . .
O3_2 O 0.3617(2) 0.11220(7) 0.91588(16) 0.0363(8) Uani 1 1 d . . .
O4_2 O 0.3860(2) 0.16105(7) 0.96892(16) 0.0355(8) Uani 1 1 d . . .
H4_2 H 0.3826 0.1510 1.0092 0.15(3) Uiso 1 1 calc R . .
O5_2 O 0.4410(2) 0.24679(7) 0.69127(17) 0.0451(9) Uani 1 1 d . . .
O6_2 O 0.4607(3) 0.25044(7) 0.82043(17) 0.0460(9) Uani 1 1 d . . .
H6_2 H 0.4704 0.2698 0.8125 0.10(2) Uiso 1 1 calc R . .
C1_3 C 0.6184(3) 0.14228(11) 0.5995(3) 0.0299(11) Uani 1 1 d . . .
C2_3 C 0.6095(3) 0.12758(10) 0.8787(2) 0.0248(11) Uani 1 1 d . . .
C3_3 C 0.6954(3) 0.23391(11) 0.7912(3) 0.0370(12) Uani 1 1 d . . .
C4_3 C 0.6292(3) 0.15622(10) 0.6789(2) 0.0253(11) Uani 1 1 d . . .
C5_3 C 0.6147(3) 0.13639(10) 0.7384(2) 0.0241(11) Uani 1 1 d . . .
H5_3 H 0.5970 0.1147 0.7270 0.029 Uiso 1 1 calc R . .
C6_3 C 0.6259(3) 0.14823(9) 0.8142(2) 0.0217(10) Uani 1 1 d . . .
C7_3 C 0.6511(3) 0.18012(10) 0.8291(2) 0.0266(11) Uani 1 1 d . . .
H7_3 H 0.6581 0.1885 0.8803 0.032 Uiso 1 1 calc R . .
C8_3 C 0.6664(3) 0.20016(10) 0.7706(2) 0.0252(11) Uani 1 1 d . . .
C9_3 C 0.6542(3) 0.18776(10) 0.6949(2) 0.0255(11) Uani 1 1 d . . .
H9_3 H 0.6632 0.2012 0.6542 0.031 Uiso 1 1 calc R . .
O1_3 O 0.5899(2) 0.11464(7) 0.58328(17) 0.0423(9) Uani 1 1 d . . .
O2_3 O 0.6433(2) 0.16156(7) 0.54995(17) 0.0397(8) Uani 1 1 d . . .
H2_3 H 0.6402 0.1518 0.5078 0.11(2) Uiso 1 1 calc R . .
O3_3 O 0.5921(2) 0.09840(7) 0.86722(16) 0.0350(8) Uani 1 1 d . . .
O4_3 O 0.6142(2) 0.14186(7) 0.94323(16) 0.0379(8) Uani 1 1 d . . .
O5_3 O 0.7067(3) 0.24451(8) 0.8567(2) 0.0679(12) Uani 1 1 d . . .
O6_3 O 0.7096(3) 0.25087(8) 0.7348(2) 0.0588(11) Uani 1 1 d . . .
H6_3 H 0.7138 0.2702 0.7479 0.13(3) Uiso 1 1 calc R . .
C1_4 C 0.8760(3) 0.15294(10) 0.6515(2) 0.0260(11) Uani 1 1 d . . .
C2_4 C 0.8734(3) 0.13572(10) 0.9294(2) 0.0270(11) Uani 1 1 d . . .
C3_4 C 0.9569(3) 0.24297(10) 0.8452(3) 0.0274(11) Uani 1 1 d . . .
C4_4 C 0.8895(3) 0.16571(9) 0.7320(2) 0.0224(10) Uani 1 1 d . . .
C5_4 C 0.8766(3) 0.14558(10) 0.7911(2) 0.0239(11) Uani 1 1 d . . .
H5_4 H 0.8594 0.1238 0.7797 0.029 Uiso 1 1 calc R . .
C6_4 C 0.8890(3) 0.15737(9) 0.8671(2) 0.0224(10) Uani 1 1 d . . .
C7_4 C 0.9152(3) 0.18890(10) 0.8835(2) 0.0246(11) Uani 1 1 d . . .
H7_4 H 0.9240 0.1969 0.9354 0.030 Uiso 1 1 calc R . .
C8_4 C 0.9289(3) 0.20914(9) 0.8249(2) 0.0237(11) Uani 1 1 d . . .
C9_4 C 0.9149(3) 0.19750(10) 0.7490(2) 0.0246(11) Uani 1 1 d . . .
H9_4 H 0.9227 0.2113 0.7085 0.030 Uiso 1 1 calc R . .
O1_4 O 0.8449(2) 0.12547(7) 0.63436(16) 0.0361(8) Uani 1 1 d . . .
O2_4 O 0.8986(2) 0.17227(6) 0.60160(16) 0.0347(8) Uani 1 1 d . . .
H2_4 H 0.8956 0.1624 0.5595 0.10(2) Uiso 1 1 calc R . .
O3_4 O 0.8527(2) 0.10755(7) 0.91850(16) 0.0395(8) Uani 1 1 d . . .
O4_4 O 0.8852(3) 0.15015(7) 0.99666(17) 0.0471(9) Uani 1 1 d . . .
H4_4 H 0.8709 0.1376 1.0288 0.12(2) Uiso 1 1 calc R . .
O5_4 O 0.9767(2) 0.25287(7) 0.91273(17) 0.0401(8) Uani 1 1 d . . .
O6_4 O 0.9604(2) 0.26045(7) 0.78493(17) 0.0395(8) Uani 1 1 d . . .
H6_4 H 0.9740 0.2794 0.7997 0.09(2) Uiso 1 1 calc R . .
C1_5 C 0.0896(3) 0.10094(10) 0.1232(2) 0.0243(11) Uani 1 1 d . . .
C2_5 C 0.0380(3) 0.01008(10) 0.2920(2) 0.0264(11) Uani 1 1 d . . .
C3_5 C 0.1032(3) 0.11850(10) 0.4067(2) 0.0257(11) Uani 1 1 d . . .
C4_5 C 0.0838(3) 0.08859(9) 0.2003(2) 0.0217(10) Uani 1 1 d . . .
C5_5 C 0.0653(3) 0.05619(9) 0.2082(2) 0.0244(11) Uani 1 1 d . . .
H5_5 H 0.0576 0.0423 0.1643 0.029 Uiso 1 1 calc R . .
C6_5 C 0.0582(3) 0.04404(10) 0.2794(2) 0.0237(10) Uani 1 1 d . . .
C7_5 C 0.0693(3) 0.06493(9) 0.3430(2) 0.0229(10) Uani 1 1 d . . .
H7_5 H 0.0626 0.0570 0.3915 0.028 Uiso 1 1 calc R . .
C8_5 C 0.0899(3) 0.09680(9) 0.3368(2) 0.0226(10) Uani 1 1 d . . .
C9_5 C 0.0974(3) 0.10885(10) 0.2656(2) 0.0250(11) Uani 1 1 d . . .
H9_5 H 0.1117 0.1308 0.2611 0.030 Uiso 1 1 calc R . .
O1_5 O 0.0810(2) 0.08363(6) 0.06519(15) 0.0308(8) Uani 1 1 d . . .
O2_5 O 0.1065(2) 0.13156(7) 0.12229(16) 0.0371(8) Uani 1 1 d . . .
H2_5 H 0.1131 0.1367 0.0781 0.069(17) Uiso 1 1 calc R . .
O3_5 O 0.0251(2) 0.00062(7) 0.35300(17) 0.0384(8) Uani 1 1 d . . .
O4_5 O 0.0378(2) -0.00851(7) 0.23173(17) 0.0405(8) Uani 1 1 d . . .
H4_5 H 0.0408 -0.0277 0.2460 0.036(13) Uiso 1 1 calc R . .
O5_5 O 0.1171(2) 0.14746(7) 0.40125(16) 0.0356(8) Uani 1 1 d . . .
O6_5 O 0.0983(2) 0.10444(7) 0.47065(16) 0.0336(8) Uani 1 1 d . . .
H6_5 H 0.1052 0.1180 0.5068 0.16(3) Uiso 1 1 calc R . .
C1_6 C 0.3452(3) 0.10567(10) 0.1043(2) 0.0232(10) Uani 1 1 d . . .
C2_6 C 0.2883(3) 0.01185(10) 0.2596(2) 0.0256(11) Uani 1 1 d . . .
C3_6 C 0.3544(3) 0.11903(10) 0.3881(2) 0.0263(11) Uani 1 1 d . . .
C4_6 C 0.3361(3) 0.09191(9) 0.1789(2) 0.0220(10) Uani 1 1 d . . .
C5_6 C 0.3151(3) 0.05954(9) 0.1827(2) 0.0241(11) Uani 1 1 d . . .
H5_6 H 0.3053 0.0465 0.1371 0.029 Uiso 1 1 calc R . .
C6_6 C 0.3086(3) 0.04634(10) 0.2539(2) 0.0235(10) Uani 1 1 d . . .
C7_6 C 0.3208(3) 0.06581(9) 0.3196(2) 0.0227(10) Uani 1 1 d . . .
H7_6 H 0.3156 0.0569 0.3677 0.027 Uiso 1 1 calc R . .
C8_6 C 0.3404(3) 0.09808(9) 0.3157(2) 0.0228(10) Uani 1 1 d . . .
C9_6 C 0.3488(3) 0.11097(10) 0.2451(2) 0.0238(10) Uani 1 1 d . . .
H9_6 H 0.3633 0.1330 0.2423 0.029 Uiso 1 1 calc R . .
O1_6 O 0.3661(2) 0.13439(7) 0.10004(16) 0.0346(8) Uani 1 1 d . . .
O2_6 O 0.3331(2) 0.08606(7) 0.04577(17) 0.0380(8) Uani 1 1 d . . .
H2_6 H 0.3410 0.0958 0.0065 0.09(2) Uiso 1 1 calc R . .
O3_6 O 0.2855(2) -0.00097(7) 0.32070(17) 0.0394(8) Uani 1 1 d . . .
O4_6 O 0.2737(3) -0.00353(7) 0.19185(17) 0.0425(9) Uani 1 1 d . . .
H4_6 H 0.2661 -0.0231 0.1989 0.083(19) Uiso 1 1 calc R . .
O5_6 O 0.3837(2) 0.14736(7) 0.38619(16) 0.0390(8) Uani 1 1 d . . .
O6_6 O 0.3329(2) 0.10662(6) 0.44622(15) 0.0317(8) Uani 1 1 d . . .
C1_7 C 0.6015(3) 0.12250(10) 0.1183(2) 0.0272(11) Uani 1 1 d . . .
C2_7 C 0.5376(3) 0.01344(10) 0.2084(2) 0.0297(11) Uani 1 1 d . . .
C3_7 C 0.5992(3) 0.10540(10) 0.3968(2) 0.0241(11) Uani 1 1 d . . .
C4_7 C 0.5895(3) 0.10040(9) 0.1820(2) 0.0206(10) Uani 1 1 d . . .
C5_7 C 0.5686(3) 0.06814(9) 0.1671(2) 0.0238(11) Uani 1 1 d . . .
H5_7 H 0.5621 0.0599 0.1157 0.029 Uiso 1 1 calc R . .
C6_7 C 0.5572(3) 0.04783(10) 0.2255(2) 0.0244(11) Uani 1 1 d . . .
C7_7 C 0.5665(3) 0.05993(10) 0.3011(2) 0.0249(11) Uani 1 1 d . . .
H7_7 H 0.5583 0.0462 0.3416 0.030 Uiso 1 1 calc R . .
C8_7 C 0.5879(3) 0.09206(9) 0.3165(2) 0.0223(10) Uani 1 1 d . . .
C9_7 C 0.5997(3) 0.11217(10) 0.2571(2) 0.0230(10) Uani 1 1 d . . .
H9_7 H 0.6148 0.1341 0.2681 0.028 Uiso 1 1 calc R . .
O1_7 O 0.6175(2) 0.15092(7) 0.12990(16) 0.0360(8) Uani 1 1 d . . .
O2_7 O 0.5911(2) 0.10814(7) 0.05084(16) 0.0391(8) Uani 1 1 d . . .
H2_7 H 0.6043 0.1210 0.0187 0.077(19) Uiso 1 1 calc R . .
O3_7 O 0.5341(3) 0.00204(7) 0.14460(18) 0.0545(10) Uani 1 1 d . . .
O4_7 O 0.5245(2) -0.00297(7) 0.26762(17) 0.0399(8) Uani 1 1 d . . .
H4_7 H 0.5197 -0.0225 0.2559 0.074(18) Uiso 1 1 calc R . .
O5_7 O 0.6365(2) 0.13190(6) 0.41537(16) 0.0305(7) Uani 1 1 d . . .
O6_7 O 0.5665(2) 0.08737(6) 0.44466(16) 0.0304(7) Uani 1 1 d . . .
H6_7 H 0.5721 0.0972 0.4872 0.10(2) Uiso 1 1 calc R . .
C1_8 C 0.8660(3) 0.13127(10) 0.1674(2) 0.0263(11) Uani 1 1 d . . .
C2_8 C 0.7953(3) 0.02442(11) 0.2633(3) 0.0364(12) Uani 1 1 d . . .
C3_8 C 0.8547(3) 0.11769(10) 0.4474(2) 0.0267(11) Uani 1 1 d . . .
C4_8 C 0.8497(3) 0.11114(10) 0.2333(2) 0.0227(10) Uani 1 1 d . . .
C5_8 C 0.8299(3) 0.07877(10) 0.2199(2) 0.0257(11) Uani 1 1 d . . .
H5_8 H 0.8250 0.0700 0.1693 0.031 Uiso 1 1 calc R . .
C6_8 C 0.8174(3) 0.05906(10) 0.2796(2) 0.0243(11) Uani 1 1 d . . .
C7_8 C 0.8257(3) 0.07201(10) 0.3537(2) 0.0249(11) Uani 1 1 d . . .
H7_8 H 0.8175 0.0586 0.3949 0.030 Uiso 1 1 calc R . .
C8_8 C 0.8457(3) 0.10411(10) 0.3681(2) 0.0217(10) Uani 1 1 d . . .
C9_8 C 0.8578(3) 0.12376(10) 0.3078(2) 0.0228(10) Uani 1 1 d . . .
H9_8 H 0.8717 0.1458 0.3175 0.027 Uiso 1 1 calc R . .
O1_8 O 0.8877(2) 0.16033(7) 0.17888(16) 0.0319(8) Uani 1 1 d . . .
O2_8 O 0.8566(2) 0.11682(7) 0.10280(16) 0.0373(8) Uani 1 1 d . . .
O3_8 O 0.7965(3) 0.01306(7) 0.19860(19) 0.0555(10) Uani 1 1 d . . .
O4_8 O 0.7771(3) 0.00805(7) 0.31859(18) 0.0481(9) Uani 1 1 d . . .
H4_8 H 0.7608 -0.0106 0.3024 0.15(3) Uiso 1 1 calc R . .
O5_8 O 0.8717(2) 0.14680(7) 0.46037(16) 0.0358(8) Uani 1 1 d . . .
O6_8 O 0.8404(2) 0.09781(7) 0.49877(17) 0.0398(8) Uani 1 1 d . . .
H6_8 H 0.8443 0.1075 0.5412 0.057(16) Uiso 1 1 calc R . .
C1_9 C 0.2445(4) 0.19925(12) 0.1163(3) 0.0472(14) Uani 1 1 d . . .
H1_9 H 0.2327 0.1799 0.1403 0.057 Uiso 1 1 calc R . .
C2_9 C 0.3383(3) 0.20796(11) 0.1209(3) 0.0372(12) Uani 1 1 d . . .
H2_9 H 0.3913 0.1946 0.1476 0.045 Uiso 1 1 calc R . .
C3_9 C 0.3564(3) 0.23581(11) 0.0871(3) 0.0354(12) Uani 1 1 d . . .
C4_9 C 0.2777(4) 0.25460(13) 0.0477(3) 0.0519(15) Uani 1 1 d . . .
H4_9 H 0.2879 0.2740 0.0231 0.062 Uiso 1 1 calc R . .
C5_9 C 0.1848(4) 0.24478(13) 0.0448(3) 0.0556(15) Uani 1 1 d . . .
H5_9 H 0.1304 0.2575 0.0181 0.067 Uiso 1 1 calc R . .
C6_9 C 0.4603(4) 0.24562(13) 0.0923(3) 0.0512(15) Uani 1 1 d . . .
H6A_9 H 0.5057 0.2355 0.1391 0.061 Uiso 1 1 calc R . .
H6B_9 H 0.4667 0.2691 0.0990 0.061 Uiso 1 1 calc R . .
C7_9 C 0.4884(4) 0.23579(12) 0.0186(3) 0.0485(14) Uani 1 1 d . . .
H7A_9 H 0.4877 0.2122 0.0145 0.058 Uiso 1 1 calc R . .
H7B_9 H 0.4395 0.2443 -0.0286 0.058 Uiso 1 1 calc R . .
C8_9 C 0.7565(4) 0.23908(12) 0.0308(3) 0.0424(13) Uani 1 1 d . . .
H8_9 H 0.8106 0.2250 0.0372 0.051 Uiso 1 1 calc R . .
C9_9 C 0.6662(4) 0.22701(11) 0.0305(3) 0.0408(13) Uani 1 1 d . . .
H9_9 H 0.6577 0.2048 0.0372 0.049 Uiso 1 1 calc R . .
C10_9 C 0.5881(3) 0.24794(11) 0.0202(3) 0.0368(12) Uani 1 1 d . . .
C11_9 C 0.6038(3) 0.28021(11) 0.0109(3) 0.0386(13) Uani 1 1 d . . .
H11_9 H 0.5510 0.2949 0.0034 0.046 Uiso 1 1 calc R . .
C12_9 C 0.6949(4) 0.29088(11) 0.0124(2) 0.0375(12) Uani 1 1 d . . .
H12_9 H 0.7057 0.3130 0.0065 0.045 Uiso 1 1 calc R . .
N1_9 N 0.1697(3) 0.21749(10) 0.0789(2) 0.0506(12) Uani 1 1 d . . .
H1A_9 H 0.1095 0.2116 0.0764 0.061 Uiso 1 1 calc R . .
N2_9 N 0.7686(3) 0.27034(9) 0.0223(2) 0.0400(10) Uani 1 1 d . . .
H2A_9 H 0.8270 0.2776 0.0233 0.048 Uiso 1 1 calc R . .
C1_10 C 0.7004(4) -0.00217(13) 0.0026(3) 0.0554(15) Uani 1 1 d . . .
H1_10 H 0.6463 -0.0161 -0.0025 0.066 Uiso 1 1 calc R . .
C2_10 C 0.7927(4) -0.01429(12) 0.0130(3) 0.0517(15) Uani 1 1 d . . .
H2_10 H 0.8031 -0.0367 0.0175 0.062 Uiso 1 1 calc R . .
C3_10 C 0.8705(4) 0.00591(11) 0.0171(3) 0.0381(13) Uani 1 1 d . . .
C4_10 C 0.8546(4) 0.03854(11) 0.0147(3) 0.0418(13) Uani 1 1 d . . .
H4_10 H 0.9076 0.0530 0.0196 0.050 Uiso 1 1 calc R . .
C5_10 C 0.7613(4) 0.04988(13) 0.0052(3) 0.0477(14) Uani 1 1 d . . .
H5_10 H 0.7493 0.0722 0.0026 0.057 Uiso 1 1 calc R . .
C6_10 C 0.9720(4) -0.00782(11) 0.0265(3) 0.0416(13) Uani 1 1 d . . .
H6A_10 H 0.9656 -0.0310 0.0147 0.050 Uiso 1 1 calc R . .
H6B_10 H 1.0110 -0.0054 0.0822 0.050 Uiso 1 1 calc R . .
N3_10 N 0.6872(3) 0.02942(10) -0.0002(2) 0.0520(12) Uani 1 1 d . . .
H3_10 H 0.6279 0.0371 -0.0059 0.062 Uiso 1 1 calc R . .
C1_11 C 0.2122(3) -0.01015(10) 0.5013(2) 0.0321(12) Uani 1 1 d . . .
H1_11 H 0.1618 -0.0258 0.4869 0.038 Uiso 1 1 calc R . .
C2_11 C 0.3075(3) -0.01843(11) 0.5089(2) 0.0312(11) Uani 1 1 d . . .
H2_11 H 0.3235 -0.0399 0.5007 0.037 Uiso 1 1 calc R . .
C3_11 C 0.3804(3) 0.00436(10) 0.5285(2) 0.0268(11) Uani 1 1 d . . .
C4_11 C 0.3544(3) 0.03549(11) 0.5395(3) 0.0338(12) Uani 1 1 d . . .
H4_11 H 0.4031 0.0517 0.5524 0.041 Uiso 1 1 calc R . .
C5_11 C 0.2577(3) 0.04300(11) 0.5316(3) 0.0370(12) Uani 1 1 d . . .
H5_11 H 0.2393 0.0644 0.5386 0.044 Uiso 1 1 calc R . .
C6_11 C 0.4852(3) -0.00403(11) 0.5373(3) 0.0370(12) Uani 1 1 d . . .
H6A_11 H 0.4950 -0.0272 0.5486 0.044 Uiso 1 1 calc R . .
H6B_11 H 0.5277 0.0078 0.5826 0.044 Uiso 1 1 calc R . .
N4_11 N 0.1903(3) 0.01997(8) 0.5142(2) 0.0307(9) Uani 1 1 d . . .
H4A_11 H 0.1291 0.0248 0.5110 0.037 Uiso 1 1 calc R . .
O1W_12 O 0.0429(2) 0.93223(7) 0.27228(18) 0.0446(9) Uani 1 1 d D . .
H1A_12 H 0.010(3) 0.9186(12) 0.303(3) 0.127(5) Uiso 1 1 d D . .
H1B_12 H 0.1150(15) 0.9328(14) 0.300(3) 0.127(5) Uiso 1 1 d D . .
O2W_12 O 0.2376(3) 0.93707(8) 0.3585(2) 0.0528(10) Uani 1 1 d D . .
H2A_12 H 0.288(3) 0.9230(10) 0.346(4) 0.127(5) Uiso 1 1 d D . .
H2B_12 H 0.253(4) 0.9598(5) 0.348(4) 0.127(5) Uiso 1 1 d D . .
O3W_12 O 0.2633(3) 0.93388(8) 0.1905(2) 0.0541(10) Uani 1 1 d D . .
H3A_12 H 0.1927(17) 0.9267(14) 0.172(3) 0.127(5) Uiso 1 1 d D . .
H3B_12 H 0.305(3) 0.9202(12) 0.166(3) 0.127(5) Uiso 1 1 d D . .
O4W_12 O 0.5232(4) 0.93652(8) 0.2510(3) 0.1084(19) Uani 1 1 d D . .
H4A_12 H 0.573(3) 0.9236(12) 0.290(3) 0.127(5) Uiso 1 1 d D . .
H4B_12 H 0.478(3) 0.9219(11) 0.213(3) 0.127(5) Uiso 1 1 d D . .
O6W_12 O 0.2381(2) 0.30313(7) 0.72147(19) 0.0418(8) Uani 1 1 d D . .
H6A_12 H 0.185(3) 0.3186(11) 0.697(3) 0.127(5) Uiso 1 1 d D . .
H6B_12 H 0.302(2) 0.3115(13) 0.717(4) 0.127(5) Uiso 1 1 d D . .
O7W_12 O 0.5153(3) 0.30859(7) 0.8008(2) 0.0600(11) Uani 1 1 d D . .
H7A_12 H 0.545(4) 0.3253(11) 0.841(3) 0.127(5) Uiso 1 1 d D . .
H7B_12 H 0.457(3) 0.3186(12) 0.762(3) 0.127(5) Uiso 1 1 d D . .
O8W_12 O 0.7295(3) 0.31250(10) 0.7887(3) 0.0950(15) Uani 1 1 d D . .
H8A_12 H 0.745(4) 0.3086(15) 0.8513(13) 0.127(5) Uiso 1 1 d D . .
H8B_12 H 0.6575(18) 0.3189(14) 0.775(3) 0.127(5) Uiso 1 1 d D . .
O9W_12 O 0.9318(3) 0.29957(8) 0.0044(2) 0.0486(9) Uani 1 1 d D . .
H9A_12 H 0.952(4) 0.2843(10) -0.031(3) 0.127(5) Uiso 1 1 d D . .
H9B_12 H 0.931(4) 0.3216(6) -0.016(3) 0.127(5) Uiso 1 1 d D . .
O10W_12 O 0.9900(2) 0.20581(7) 0.09814(19) 0.0418(8) Uani 1 1 d D . .
H10A_12 H 0.986(4) 0.2202(10) 0.142(3) 0.127(5) Uiso 1 1 d D . .
H10B_12 H 0.963(4) 0.1846(7) 0.103(3) 0.127(5) Uiso 1 1 d D . .
O11W_12 O 0.7004(3) 0.19399(8) 0.3987(2) 0.0504(9) Uani 1 1 d D . .
H11A_12 H 0.747(3) 0.1766(9) 0.398(4) 0.127(5) Uiso 1 1 d D . .
H11B_12 H 0.718(4) 0.2131(8) 0.371(3) 0.127(5) Uiso 1 1 d D . .
O12W_12 O 0.5082(2) 0.18174(7) 0.31669(18) 0.0398(8) Uani 1 1 d D . .
H12A_12 H 0.471(3) 0.1664(12) 0.340(3) 0.127(5) Uiso 1 1 d D . .
H12B_12 H 0.5773(18) 0.1837(14) 0.349(3) 0.127(5) Uiso 1 1 d D . .
O13W_12 O 0.0216(2) 0.04200(7) 0.54180(17) 0.0344(8) Uani 1 1 d D . .
H13A_12 H 0.003(4) 0.0287(10) 0.581(3) 0.127(5) Uiso 1 1 d D . .
H13B_12 H 0.033(4) 0.0644(6) 0.559(3) 0.127(5) Uiso 1 1 d D . .
O14W_12 O 0.4973(3) 0.04967(8) 0.95589(19) 0.0489(9) Uani 1 1 d D . .
H14A_12 H 0.517(4) 0.0712(6) 0.944(3) 0.127(5) Uiso 1 1 d D . .
H14B_12 H 0.497(4) 0.0338(9) 0.915(3) 0.127(5) Uiso 1 1 d D . .
O5W_12 O 0.7606(4) 0.94593(13) 0.2876(3) 0.061(2) Uiso 0.655(9) 1 d P A 1
O5W'_12 O 0.7523(11) 0.9486(4) 0.2003(10) 0.128(7) Uiso 0.345(9) 1 d P A 2

loop_
_atom_site_aniso_label
_atom_site_aniso_U_11
_atom_site_aniso_U_22
_atom_site_aniso_U_33
_atom_site_aniso_U_23
_atom_site_aniso_U_13
_atom_site_aniso_U_12
C1_1 0.031(3) 0.030(3) 0.027(3) -0.006(2) 0.010(2) -0.002(2)
C2_1 0.024(3) 0.023(3) 0.024(3) 0.000(2) 0.006(2) -0.002(2)
C3_1 0.032(3) 0.023(3) 0.021(3) 0.005(2) 0.009(2) 0.002(2)
C4_1 0.022(3) 0.026(3) 0.022(3) -0.002(2) 0.008(2) 0.000(2)
C5_1 0.027(3) 0.020(2) 0.027(3) 0.002(2) 0.007(2) 0.001(2)
C6_1 0.024(3) 0.024(3) 0.021(3) 0.001(2) 0.009(2) -0.003(2)
C7_1 0.027(3) 0.030(3) 0.018(3) -0.004(2) 0.009(2) 0.003(2)
C8_1 0.021(3) 0.023(2) 0.018(2) 0.000(2) 0.005(2) 0.002(2)
C9_1 0.025(3) 0.029(3) 0.018(3) 0.006(2) 0.008(2) 0.001(2)
O1_1 0.061(2) 0.0357(19) 0.0198(18) -0.0018(15) 0.0185(16) -0.0034(17)
O2_1 0.081(3) 0.039(2) 0.035(2) -0.0142(17) 0.0310(19) -0.0256(19)
O3_1 0.065(2) 0.0318(19) 0.0179(18) -0.0027(15) 0.0170(16) -0.0088(17)
O4_1 0.062(2) 0.0286(19) 0.0270(19) 0.0018(15) 0.0202(17) -0.0085(17)
O5_1 0.081(3) 0.0262(19) 0.031(2) -0.0062(16) 0.0146(19) -0.0082(18)
O6_1 0.052(2) 0.0248(19) 0.0286(19) 0.0020(15) 0.0121(16) -0.0072(16)
C1_2 0.034(3) 0.026(3) 0.020(3) -0.001(2) 0.008(2) 0.000(2)
C2_2 0.025(3) 0.026(3) 0.021(3) -0.001(2) 0.006(2) -0.003(2)
C3_2 0.031(3) 0.026(3) 0.028(3) -0.002(2) 0.008(2) 0.001(2)
C4_2 0.024(3) 0.023(3) 0.017(2) 0.003(2) 0.005(2) 0.001(2)
C5_2 0.022(3) 0.026(3) 0.023(3) 0.001(2) 0.005(2) -0.002(2)
C6_2 0.028(3) 0.022(3) 0.019(3) 0.003(2) 0.008(2) 0.005(2)
C7_2 0.025(3) 0.026(3) 0.023(3) -0.005(2) 0.003(2) 0.002(2)
C8_2 0.031(3) 0.019(2) 0.016(2) 0.003(2) 0.007(2) 0.003(2)
C9_2 0.023(3) 0.026(3) 0.022(3) 0.003(2) 0.006(2) 0.006(2)
O1_2 0.072(2) 0.0282(19) 0.0218(18) -0.0007(15) 0.0122(17) -0.0030(18)
O2_2 0.065(2) 0.0287(18) 0.0183(18) -0.0030(16) 0.0182(16) -0.0027(16)
O3_2 0.056(2) 0.0286(19) 0.0261(18) 0.0029(15) 0.0148(16) -0.0049(16)
O4_2 0.056(2) 0.0317(18) 0.0216(18) -0.0017(16) 0.0156(16) -0.0018(16)
O5_2 0.073(3) 0.035(2) 0.027(2) 0.0071(16) 0.0146(18) -0.0140(18)
O6_2 0.081(3) 0.026(2) 0.028(2) -0.0023(16) 0.0113(18) -0.0101(18)
C1_3 0.030(3) 0.034(3) 0.028(3) 0.005(2) 0.011(2) 0.004(2)
C2_3 0.024(3) 0.031(3) 0.020(3) 0.003(2) 0.008(2) 0.000(2)
C3_3 0.036(3) 0.027(3) 0.050(3) 0.002(3) 0.017(3) -0.003(2)
C4_3 0.028(3) 0.033(3) 0.018(3) 0.001(2) 0.013(2) 0.000(2)
C5_3 0.024(3) 0.024(3) 0.025(3) -0.001(2) 0.008(2) 0.000(2)
C6_3 0.020(3) 0.023(3) 0.023(3) -0.001(2) 0.006(2) 0.002(2)
C7_3 0.028(3) 0.028(3) 0.025(3) -0.005(2) 0.009(2) 0.003(2)
C8_3 0.025(3) 0.029(3) 0.023(3) -0.001(2) 0.008(2) -0.003(2)
C9_3 0.029(3) 0.029(3) 0.019(3) 0.007(2) 0.009(2) 0.002(2)
O1_3 0.064(2) 0.042(2) 0.0243(18) -0.0070(16) 0.0171(17) -0.0120(18)
O2_3 0.060(2) 0.039(2) 0.0245(19) 0.0032(17) 0.0202(17) 0.0001(17)
O3_3 0.050(2) 0.0264(18) 0.0285(18) 0.0011(15) 0.0104(16) -0.0062(16)
O4_3 0.062(2) 0.0333(19) 0.0232(18) 0.0000(15) 0.0192(17) -0.0045(17)
O5_3 0.127(4) 0.040(2) 0.043(2) -0.0170(18) 0.034(2) -0.022(2)
O6_3 0.099(3) 0.034(2) 0.047(2) 0.0052(18) 0.026(2) -0.015(2)
C1_4 0.029(3) 0.028(3) 0.022(3) 0.004(2) 0.008(2) 0.002(2)
C2_4 0.030(3) 0.033(3) 0.016(3) -0.003(2) 0.003(2) -0.001(2)
C3_4 0.025(3) 0.028(3) 0.030(3) 0.003(2) 0.009(2) 0.001(2)
C4_4 0.022(3) 0.024(3) 0.022(3) -0.005(2) 0.007(2) -0.001(2)
C5_4 0.028(3) 0.019(2) 0.026(3) 0.001(2) 0.008(2) 0.000(2)
C6_4 0.027(3) 0.026(3) 0.015(2) 0.001(2) 0.009(2) 0.000(2)
C7_4 0.026(3) 0.031(3) 0.018(2) -0.002(2) 0.009(2) 0.004(2)
C8_4 0.025(3) 0.024(3) 0.024(3) 0.002(2) 0.009(2) 0.001(2)
C9_4 0.029(3) 0.026(3) 0.022(3) 0.002(2) 0.012(2) 0.001(2)
O1_4 0.061(2) 0.0245(18) 0.0257(18) -0.0047(14) 0.0158(16) -0.0089(17)
O2_4 0.056(2) 0.0300(18) 0.0233(18) -0.0035(15) 0.0188(16) -0.0084(16)
O3_4 0.068(2) 0.0256(18) 0.0281(19) 0.0015(15) 0.0185(17) -0.0077(17)
O4_4 0.083(3) 0.041(2) 0.0219(19) -0.0033(16) 0.0222(18) -0.0241(19)
O5_4 0.064(2) 0.0322(19) 0.0250(19) -0.0093(15) 0.0129(17) -0.0100(17)
O6_4 0.066(2) 0.0241(19) 0.0301(19) -0.0011(15) 0.0167(17) -0.0129(17)
C1_5 0.029(3) 0.024(3) 0.022(3) -0.002(2) 0.009(2) -0.001(2)
C2_5 0.033(3) 0.026(3) 0.022(3) 0.000(2) 0.010(2) -0.001(2)
C3_5 0.029(3) 0.029(3) 0.019(3) 0.002(2) 0.006(2) 0.005(2)
C4_5 0.023(3) 0.027(3) 0.015(2) 0.003(2) 0.006(2) 0.000(2)
C5_5 0.027(3) 0.024(3) 0.021(3) -0.002(2) 0.006(2) 0.001(2)
C6_5 0.023(3) 0.028(3) 0.022(3) 0.002(2) 0.009(2) -0.002(2)
C7_5 0.026(3) 0.027(3) 0.016(2) 0.004(2) 0.006(2) 0.003(2)
C8_5 0.025(3) 0.024(3) 0.020(3) 0.000(2) 0.008(2) 0.003(2)
C9_5 0.025(3) 0.026(3) 0.024(3) -0.003(2) 0.007(2) 0.003(2)
O1_5 0.048(2) 0.0269(17) 0.0195(17) -0.0015(14) 0.0123(15) -0.0046(15)
O2_5 0.065(2) 0.0268(19) 0.0210(19) 0.0029(14) 0.0138(16) -0.0085(17)
O3_5 0.058(2) 0.0351(19) 0.0274(19) 0.0060(15) 0.0212(17) -0.0056(17)
O4_5 0.065(2) 0.025(2) 0.034(2) 0.0023(16) 0.0196(17) -0.0047(17)
O5_5 0.054(2) 0.0247(18) 0.0256(18) 0.0008(14) 0.0075(16) 0.0036(16)
O6_5 0.054(2) 0.0332(18) 0.0171(17) -0.0016(15) 0.0160(15) -0.0018(16)
C1_6 0.026(3) 0.025(3) 0.017(2) -0.001(2) 0.004(2) 0.001(2)
C2_6 0.029(3) 0.028(3) 0.020(3) -0.003(2) 0.007(2) 0.002(2)
C3_6 0.029(3) 0.025(3) 0.026(3) -0.004(2) 0.009(2) 0.002(2)
C4_6 0.028(3) 0.022(3) 0.018(3) 0.002(2) 0.010(2) 0.002(2)
C5_6 0.025(3) 0.026(3) 0.022(3) -0.003(2) 0.008(2) 0.001(2)
C6_6 0.027(3) 0.025(3) 0.020(3) -0.002(2) 0.008(2) 0.000(2)
C7_6 0.024(3) 0.025(3) 0.020(2) 0.006(2) 0.007(2) 0.003(2)
C8_6 0.028(3) 0.027(3) 0.016(2) 0.003(2) 0.009(2) 0.004(2)
C9_6 0.024(3) 0.023(2) 0.026(3) 0.000(2) 0.010(2) 0.002(2)
O1_6 0.050(2) 0.0279(19) 0.0277(18) 0.0037(15) 0.0139(16) -0.0036(16)
O2_6 0.062(2) 0.0328(19) 0.0230(18) -0.0046(16) 0.0188(17) -0.0102(17)
O3_6 0.058(2) 0.0319(19) 0.0293(19) 0.0032(15) 0.0148(17) -0.0079(17)
O4_6 0.071(3) 0.026(2) 0.032(2) -0.0023(15) 0.0166(18) -0.0091(17)
O5_6 0.068(2) 0.0269(19) 0.0253(18) -0.0076(15) 0.0178(17) -0.0100(17)
O6_6 0.053(2) 0.0299(18) 0.0181(17) -0.0002(14) 0.0189(16) -0.0068(16)
C1_7 0.034(3) 0.029(3) 0.021(3) 0.003(2) 0.013(2) 0.000(2)
C2_7 0.040(3) 0.026(3) 0.019(3) -0.001(2) 0.003(2) -0.006(2)
C3_7 0.029(3) 0.024(3) 0.019(3) 0.002(2) 0.006(2) 0.005(2)
C4_7 0.019(3) 0.022(3) 0.022(3) 0.000(2) 0.009(2) 0.000(2)
C5_7 0.026(3) 0.030(3) 0.019(2) -0.002(2) 0.011(2) -0.002(2)
C6_7 0.029(3) 0.024(3) 0.021(3) 0.002(2) 0.008(2) -0.002(2)
C7_7 0.025(3) 0.027(3) 0.022(3) 0.005(2) 0.004(2) 0.001(2)
C8_7 0.026(3) 0.020(3) 0.021(3) -0.001(2) 0.007(2) 0.002(2)
C9_7 0.022(3) 0.020(2) 0.028(3) 0.001(2) 0.009(2) 0.002(2)
O1_7 0.060(2) 0.0233(18) 0.0269(18) -0.0005(14) 0.0161(16) -0.0071(16)
O2_7 0.066(2) 0.0336(19) 0.0226(18) -0.0014(16) 0.0198(17) -0.0141(17)
O3_7 0.106(3) 0.029(2) 0.028(2) -0.0065(16) 0.020(2) -0.014(2)
O4_7 0.066(3) 0.0213(19) 0.033(2) -0.0001(15) 0.0157(17) -0.0093(16)
O5_7 0.048(2) 0.0226(17) 0.0238(17) -0.0044(14) 0.0149(15) -0.0067(16)
O6_7 0.046(2) 0.0254(17) 0.0228(18) 0.0015(15) 0.0143(15) -0.0063(15)
C1_8 0.028(3) 0.035(3) 0.018(3) 0.000(2) 0.010(2) 0.004(2)
C2_8 0.032(3) 0.028(3) 0.046(3) -0.003(3) 0.007(3) 0.000(2)
C3_8 0.029(3) 0.026(3) 0.027(3) 0.005(2) 0.011(2) 0.004(2)
C4_8 0.020(3) 0.031(3) 0.019(3) 0.001(2) 0.009(2) -0.001(2)
C5_8 0.030(3) 0.032(3) 0.017(2) 0.002(2) 0.010(2) 0.001(2)
C6_8 0.021(3) 0.028(3) 0.024(3) -0.002(2) 0.006(2) 0.000(2)
C7_8 0.032(3) 0.026(3) 0.020(3) 0.006(2) 0.013(2) 0.002(2)
C8_8 0.025(3) 0.027(3) 0.014(2) -0.002(2) 0.008(2) 0.002(2)
C9_8 0.023(3) 0.023(2) 0.022(3) -0.001(2) 0.005(2) 0.002(2)
O1_8 0.044(2) 0.0293(19) 0.0235(17) -0.0014(14) 0.0117(15) -0.0061(16)
O2_8 0.061(2) 0.0350(19) 0.0197(18) -0.0035(15) 0.0173(16) -0.0088(17)
O3_8 0.094(3) 0.037(2) 0.043(2) -0.0108(17) 0.032(2) -0.009(2)
O4_8 0.081(3) 0.030(2) 0.036(2) 0.0053(16) 0.0225(19) -0.0053(19)
O5_8 0.051(2) 0.0329(19) 0.0238(18) -0.0025(15) 0.0110(16) -0.0034(16)
O6_8 0.064(2) 0.0357(19) 0.0235(19) 0.0002(16) 0.0188(17) 0.0012(17)
C1_9 0.053(4) 0.039(3) 0.051(4) -0.013(3) 0.018(3) -0.011(3)
C2_9 0.036(3) 0.037(3) 0.039(3) -0.012(2) 0.012(3) -0.005(3)
C3_9 0.040(3) 0.039(3) 0.031(3) -0.009(2) 0.015(2) -0.004(3)
C4_9 0.058(4) 0.058(4) 0.037(3) 0.002(3) 0.010(3) 0.001(3)
C5_9 0.053(4) 0.059(4) 0.044(4) -0.018(3) -0.004(3) 0.012(3)
C6_9 0.047(4) 0.064(4) 0.047(3) -0.015(3) 0.021(3) -0.009(3)
C7_9 0.056(4) 0.055(3) 0.038(3) -0.019(3) 0.020(3) -0.021(3)
C8_9 0.052(4) 0.046(3) 0.028(3) -0.003(2) 0.008(3) 0.014(3)
C9_9 0.056(4) 0.038(3) 0.033(3) -0.006(2) 0.019(3) -0.011(3)
C10_9 0.045(3) 0.039(3) 0.030(3) -0.010(2) 0.017(3) -0.010(3)
C11_9 0.039(3) 0.037(3) 0.041(3) -0.008(2) 0.014(3) -0.003(3)
C12_9 0.055(4) 0.034(3) 0.027(3) -0.007(2) 0.018(3) -0.007(3)
N1_9 0.037(3) 0.057(3) 0.060(3) -0.035(3) 0.018(2) -0.015(2)
N2_9 0.040(3) 0.052(3) 0.030(2) -0.010(2) 0.011(2) -0.009(2)
C1_10 0.060(4) 0.056(4) 0.054(4) -0.020(3) 0.024(3) -0.019(3)
C2_10 0.066(4) 0.038(3) 0.056(4) -0.020(3) 0.026(3) -0.018(3)
C3_10 0.055(4) 0.036(3) 0.027(3) -0.007(2) 0.016(3) -0.006(3)
C4_10 0.046(3) 0.044(3) 0.036(3) -0.009(2) 0.013(3) -0.009(3)
C5_10 0.055(4) 0.050(3) 0.039(3) -0.002(3) 0.014(3) -0.009(3)
C6_10 0.056(4) 0.034(3) 0.036(3) -0.001(2) 0.016(3) -0.005(3)
N3_10 0.049(3) 0.060(3) 0.048(3) -0.012(2) 0.016(2) -0.003(2)
C1_11 0.043(3) 0.025(3) 0.027(3) 0.006(2) 0.007(2) -0.002(2)
C2_11 0.033(3) 0.030(3) 0.031(3) 0.006(2) 0.010(2) 0.009(2)
C3_11 0.028(3) 0.036(3) 0.018(2) 0.007(2) 0.009(2) 0.004(2)
C4_11 0.032(3) 0.031(3) 0.039(3) 0.005(2) 0.012(2) 0.003(2)
C5_11 0.045(3) 0.027(3) 0.041(3) 0.003(2) 0.016(3) 0.006(3)
C6_11 0.037(3) 0.044(3) 0.033(3) 0.011(2) 0.014(2) 0.009(2)
N4_11 0.025(2) 0.038(3) 0.030(2) 0.0076(19) 0.0106(18) 0.002(2)
O1W_12 0.066(2) 0.0273(18) 0.044(2) 0.0034(15) 0.0210(18) -0.0092(17)
O2W_12 0.075(3) 0.032(2) 0.053(2) 0.0027(17) 0.019(2) -0.0049(18)
O3W_12 0.080(3) 0.036(2) 0.045(2) -0.0049(17) 0.0163(19) -0.0012(19)
O4W_12 0.172(5) 0.022(2) 0.074(3) 0.004(2) -0.060(3) -0.007(2)
O6W_12 0.043(2) 0.0315(19) 0.049(2) 0.0087(16) 0.0102(17) -0.0029(16)
O7W_12 0.087(3) 0.028(2) 0.044(2) -0.0025(16) -0.017(2) -0.0028(19)
O8W_12 0.078(3) 0.049(3) 0.166(5) -0.003(3) 0.048(3) 0.004(2)
O9W_12 0.056(2) 0.041(2) 0.057(2) -0.0152(17) 0.0287(19) -0.0091(18)
O10W_12 0.046(2) 0.0324(19) 0.050(2) -0.0108(16) 0.0185(17) -0.0045(16)
O11W_12 0.067(2) 0.0312(19) 0.055(2) 0.0058(17) 0.0202(19) -0.0027(18)
O12W_12 0.056(2) 0.0245(17) 0.042(2) 0.0036(15) 0.0196(17) 0.0064(16)
O13W_12 0.0341(19) 0.0334(18) 0.0400(19) 0.0029(15) 0.0174(16) 0.0008(15)
O14W_12 0.067(2) 0.035(2) 0.047(2) -0.0042(16) 0.0200(19) -0.0009(18)

loop_
_atom_type_symbol
_atom_type_description
_atom_type_scat_dispersion_real
_atom_type_scat_dispersion_imag
_atom_type_scat_source
C C 0.0033 0.0016 'International Tables Vol C Tables 4.2.6.8 and 6.1.1.4'
H H 0.0000 0.0000 'International Tables Vol C Tables 4.2.6.8 and 6.1.1.4'
N N 0.0061 0.0033 'International Tables Vol C Tables 4.2.6.8 and 6.1.1.4'
O O 0.0106 0.0060 'International Tables Vol C Tables 4.2.6.8 and 6.1.1.4'

loop_
_geom_angle_atom_site_label_1
_geom_angle_atom_site_label_2
_geom_angle_atom_site_label_3
_geom_angle
_geom_angle_site_symmetry_1
_geom_angle_site_symmetry_3
_geom_angle_publ_flag
O2_1 C1_1 O1_1 124.2(4) . . no
O2_1 C1_1 C4_1 120.2(4) . . no
O1_1 C1_1 C4_1 115.5(4) . . no
O3_1 C2_1 O4_1 123.4(4) . . no
O3_1 C2_1 C6_1 120.9(4) . . no
O4_1 C2_1 C6_1 115.7(4) . . no
O5_1 C3_1 O6_1 124.1(4) . . no
O5_1 C3_1 C8_1 122.3(4) . . no
O6_1 C3_1 C8_1 113.6(4) . . no
C9_1 C4_1 C5_1 119.2(4) . . no
C9_1 C4_1 C1_1 120.8(4) . . no
C5_1 C4_1 C1_1 120.0(4) . . no
C4_1 C5_1 C6_1 120.3(4) . . no
C4_1 C5_1 H5_1 119.9 . . no
C6_1 C5_1 H5_1 119.8 . . no
C7_1 C6_1 C5_1 119.6(4) . . no
C7_1 C6_1 C2_1 119.5(4) . . no
C5_1 C6_1 C2_1 120.9(4) . . no
C6_1 C7_1 C8_1 120.4(4) . . no
C6_1 C7_1 H7_1 119.8 . . no
C8_1 C7_1 H7_1 119.8 . . no
C9_1 C8_1 C7_1 119.2(4) . . no
C9_1 C8_1 C3_1 123.2(4) . . no
C7_1 C8_1 C3_1 117.6(4) . . no
C8_1 C9_1 C4_1 121.2(4) . . no
C8_1 C9_1 H9_1 119.4 . . no
C4_1 C9_1 H9_1 119.4 . . no
C2_1 O4_1 H4_1 109.5 . . no
C3_1 O6_1 H6_1 109.5 . . no
O1_2 C1_2 O2_2 124.3(4) . . no
O1_2 C1_2 C4_2 121.0(4) . . no
O2_2 C1_2 C4_2 114.6(4) . . no
O3_2 C2_2 O4_2 123.3(4) . . no
O3_2 C2_2 C6_2 120.9(4) . . no
O4_2 C2_2 C6_2 115.8(4) . . no
O5_2 C3_2 O6_2 123.7(4) . . no
O5_2 C3_2 C8_2 122.6(4) . . no
O6_2 C3_2 C8_2 113.6(4) . . no
C9_2 C4_2 C5_2 119.5(4) . . no
C9_2 C4_2 C1_2 121.5(4) . . no
C5_2 C4_2 C1_2 119.0(4) . . no
C4_2 C5_2 C6_2 120.7(4) . . no
C4_2 C5_2 H5_2 119.6 . . no
C6_2 C5_2 H5_2 119.7 . . no
C5_2 C6_2 C7_2 118.6(4) . . no
C5_2 C6_2 C2_2 119.8(4) . . no
C7_2 C6_2 C2_2 121.6(4) . . no
C8_2 C7_2 C6_2 120.9(4) . . no
C8_2 C7_2 H7_2 119.6 . . no
C6_2 C7_2 H7_2 119.6 . . no
C9_2 C8_2 C7_2 119.6(4) . . no
C9_2 C8_2 C3_2 118.6(4) . . no
C7_2 C8_2 C3_2 121.8(4) . . no
C8_2 C9_2 C4_2 120.7(4) . . no
C8_2 C9_2 H9_2 119.6 . . no
C4_2 C9_2 H9_2 119.6 . . no
C1_2 O2_2 H2_2 109.5 . . no
C2_2 O4_2 H4_2 109.5 . . no
C3_2 O6_2 H6_2 109.5 . . no
O1_3 C1_3 O2_3 123.8(4) . . no
O1_3 C1_3 C4_3 121.8(4) . . no
O2_3 C1_3 C4_3 114.4(4) . . no
O3_3 C2_3 O4_3 124.2(4) . . no
O3_3 C2_3 C6_3 120.4(4) . . no
O4_3 C2_3 C6_3 115.4(4) . . no
O5_3 C3_3 O6_3 122.2(4) . . no
O5_3 C3_3 C8_3 122.4(4) . . no
O6_3 C3_3 C8_3 115.3(4) . . no
C9_3 C4_3 C5_3 119.9(4) . . no
C9_3 C4_3 C1_3 121.5(4) . . no
C5_3 C4_3 C1_3 118.6(4) . . no
C6_3 C5_3 C4_3 120.6(4) . . no
C6_3 C5_3 H5_3 119.7 . . no
C4_3 C5_3 H5_3 119.7 . . no
C7_3 C6_3 C5_3 118.5(4) . . no
C7_3 C6_3 C2_3 119.9(4) . . no
C5_3 C6_3 C2_3 121.6(4) . . no
C6_3 C7_3 C8_3 121.6(4) . . no
C6_3 C7_3 H7_3 119.2 . . no
C8_3 C7_3 H7_3 119.2 . . no
C7_3 C8_3 C9_3 118.8(4) . . no
C7_3 C8_3 C3_3 118.7(4) . . no
C9_3 C8_3 C3_3 122.5(4) . . no
C4_3 C9_3 C8_3 120.5(4) . . no
C4_3 C9_3 H9_3 119.7 . . no
C8_3 C9_3 H9_3 119.7 . . no
C1_3 O2_3 H2_3 109.5 . . no
C3_3 O6_3 H6_3 109.5 . . no
O1_4 C1_4 O2_4 123.4(4) . . no
O1_4 C1_4 C4_4 120.8(4) . . no
O2_4 C1_4 C4_4 115.9(4) . . no
O3_4 C2_4 O4_4 123.9(4) . . no
O3_4 C2_4 C6_4 123.5(4) . . no
O4_4 C2_4 C6_4 112.6(4) . . no
O5_4 C3_4 O6_4 123.8(4) . . no
O5_4 C3_4 C8_4 122.2(4) . . no
O6_4 C3_4 C8_4 114.0(4) . . no
C9_4 C4_4 C5_4 119.9(4) . . no
C9_4 C4_4 C1_4 120.6(4) . . no
C5_4 C4_4 C1_4 119.5(4) . . no
C6_4 C5_4 C4_4 120.0(4) . . no
C6_4 C5_4 H5_4 120.0 . . no
C4_4 C5_4 H5_4 120.0 . . no
C7_4 C6_4 C5_4 119.6(4) . . no
C7_4 C6_4 C2_4 121.0(4) . . no
C5_4 C6_4 C2_4 119.4(4) . . no
C6_4 C7_4 C8_4 120.8(4) . . no
C6_4 C7_4 H7_4 119.6 . . no
C8_4 C7_4 H7_4 119.6 . . no
C9_4 C8_4 C7_4 119.5(4) . . no
C9_4 C8_4 C3_4 121.6(4) . . no
C7_4 C8_4 C3_4 118.9(4) . . no
C8_4 C9_4 C4_4 120.2(4) . . no
C8_4 C9_4 H9_4 119.9 . . no
C4_4 C9_4 H9_4 119.9 . . no
C1_4 O2_4 H2_4 109.5 . . no
C2_4 O4_4 H4_4 109.5 . . no
C3_4 O6_4 H6_4 109.5 . . no
O1_5 C1_5 O2_5 122.9(4) . . no
O1_5 C1_5 C4_5 122.8(4) . . no
O2_5 C1_5 C4_5 114.4(4) . . no
O3_5 C2_5 O4_5 124.1(4) . . no
O3_5 C2_5 C6_5 122.2(4) . . no
O4_5 C2_5 C6_5 113.8(4) . . no
O5_5 C3_5 O6_5 124.3(4) . . no
O5_5 C3_5 C8_5 121.0(4) . . no
O6_5 C3_5 C8_5 114.7(4) . . no
C5_5 C4_5 C9_5 119.5(4) . . no
C5_5 C4_5 C1_5 119.5(4) . . no
C9_5 C4_5 C1_5 121.0(4) . . no
C6_5 C5_5 C4_5 120.7(4) . . no
C6_5 C5_5 H5_5 119.6 . . no
C4_5 C5_5 H5_5 119.6 . . no
C5_5 C6_5 C7_5 118.6(4) . . no
C5_5 C6_5 C2_5 123.7(4) . . no
C7_5 C6_5 C2_5 117.7(4) . . no
C8_5 C7_5 C6_5 121.4(4) . . no
C8_5 C7_5 H7_5 119.3 . . no
C6_5 C7_5 H7_5 119.3 . . no
C7_5 C8_5 C9_5 119.8(4) . . no
C7_5 C8_5 C3_5 120.1(4) . . no
C9_5 C8_5 C3_5 120.1(4) . . no
C8_5 C9_5 C4_5 119.9(4) . . no
C8_5 C9_5 H9_5 120.0 . . no
C4_5 C9_5 H9_5 120.0 . . no
C1_5 O2_5 H2_5 109.5 . . no
C2_5 O4_5 H4_5 109.5 . . no
C3_5 O6_5 H6_5 109.5 . . no
O1_6 C1_6 O2_6 123.0(4) . . no
O1_6 C1_6 C4_6 120.8(4) . . no
O2_6 C1_6 C4_6 116.1(4) . . no
O3_6 C2_6 O4_6 123.5(4) . . no
O3_6 C2_6 C6_6 123.1(4) . . no
O4_6 C2_6 C6_6 113.3(4) . . no
O5_6 C3_6 O6_6 124.5(4) . . no
O5_6 C3_6 C8_6 119.2(4) . . no
O6_6 C3_6 C8_6 116.3(4) . . no
C9_6 C4_6 C5_6 120.0(4) . . no
C9_6 C4_6 C1_6 120.3(4) . . no
C5_6 C4_6 C1_6 119.7(4) . . no
C4_6 C5_6 C6_6 119.7(4) . . no
C4_6 C5_6 H5_6 120.1 . . no
C6_6 C5_6 H5_6 120.1 . . no
C7_6 C6_6 C5_6 119.7(4) . . no
C7_6 C6_6 C2_6 119.7(4) . . no
C5_6 C6_6 C2_6 120.6(4) . . no
C8_6 C7_6 C6_6 120.7(4) . . no
C8_6 C7_6 H7_6 119.6 . . no
C6_6 C7_6 H7_6 119.6 . . no
C7_6 C8_6 C9_6 119.4(4) . . no
C7_6 C8_6 C3_6 120.2(4) . . no
C9_6 C8_6 C3_6 120.4(4) . . no
C4_6 C9_6 C8_6 120.6(4) . . no
C4_6 C9_6 H9_6 119.7 . . no
C8_6 C9_6 H9_6 119.7 . . no
C1_6 O2_6 H2_6 109.5 . . no
C2_6 O4_6 H4_6 109.5 . . no
O1_7 C1_7 O2_7 124.9(4) . . no
O1_7 C1_7 C4_7 122.0(4) . . no
O2_7 C1_7 C4_7 113.1(4) . . no
O3_7 C2_7 O4_7 124.0(4) . . no
O3_7 C2_7 C6_7 122.0(4) . . no
O4_7 C2_7 C6_7 114.0(4) . . no
O5_7 C3_7 O6_7 123.4(4) . . no
O5_7 C3_7 C8_7 120.9(4) . . no
O6_7 C3_7 C8_7 115.8(4) . . no
C9_7 C4_7 C5_7 119.1(4) . . no
C9_7 C4_7 C1_7 119.7(4) . . no
C5_7 C4_7 C1_7 121.2(4) . . no
C6_7 C5_7 C4_7 121.3(4) . . no
C6_7 C5_7 H5_7 119.4 . . no
C4_7 C5_7 H5_7 119.4 . . no
C5_7 C6_7 C7_7 119.4(4) . . no
C5_7 C6_7 C2_7 120.0(4) . . no
C7_7 C6_7 C2_7 120.6(4) . . no
C8_7 C7_7 C6_7 119.6(4) . . no
C8_7 C7_7 H7_7 120.2 . . no
C6_7 C7_7 H7_7 120.2 . . no
C7_7 C8_7 C9_7 120.3(4) . . no
C7_7 C8_7 C3_7 120.6(4) . . no
C9_7 C8_7 C3_7 119.2(4) . . no
C4_7 C9_7 C8_7 120.3(4) . . no
C4_7 C9_7 H9_7 119.9 . . no
C8_7 C9_7 H9_7 119.8 . . no
C1_7 O2_7 H2_7 109.5 . . no
C2_7 O4_7 H4_7 109.5 . . no
C3_7 O6_7 H6_7 109.5 . . no
O1_8 C1_8 O2_8 124.6(4) . . no
O1_8 C1_8 C4_8 120.0(4) . . no
O2_8 C1_8 C4_8 115.4(4) . . no
O3_8 C2_8 O4_8 123.8(4) . . no
O3_8 C2_8 C6_8 119.4(4) . . no
O4_8 C2_8 C6_8 116.8(4) . . no
O5_8 C3_8 O6_8 124.1(4) . . no
O5_8 C3_8 C8_8 120.5(4) . . no
O6_8 C3_8 C8_8 115.4(4) . . no
C5_8 C4_8 C9_8 119.4(4) . . no
C5_8 C4_8 C1_8 118.7(4) . . no
C9_8 C4_8 C1_8 121.9(4) . . no
C4_8 C5_8 C6_8 120.8(4) . . no
C4_8 C5_8 H5_8 119.6 . . no
C6_8 C5_8 H5_8 119.6 . . no
C7_8 C6_8 C5_8 119.2(4) . . no
C7_8 C6_8 C2_8 121.1(4) . . no
C5_8 C6_8 C2_8 119.7(4) . . no
C8_8 C7_8 C6_8 120.7(4) . . no
C8_8 C7_8 H7_8 119.6 . . no
C6_8 C7_8 H7_8 119.6 . . no
C7_8 C8_8 C9_8 119.7(4) . . no
C7_8 C8_8 C3_8 120.4(4) . . no
C9_8 C8_8 C3_8 119.9(4) . . no
C4_8 C9_8 C8_8 120.2(4) . . no
C4_8 C9_8 H9_8 119.9 . . no
C8_8 C9_8 H9_8 119.9 . . no
C2_8 O4_8 H4_8 109.5 . . no
C3_8 O6_8 H6_8 109.5 . . no
N1_9 C1_9 C2_9 120.7(5) . . no
N1_9 C1_9 H1_9 119.6 . . no
C2_9 C1_9 H1_9 119.7 . . no
C1_9 C2_9 C3_9 120.2(5) . . no
C1_9 C2_9 H2_9 119.9 . . no
C3_9 C2_9 H2_9 119.9 . . no
C2_9 C3_9 C4_9 118.7(5) . . no
C2_9 C3_9 C6_9 120.3(5) . . no
C4_9 C3_9 C6_9 121.0(5) . . no
C5_9 C4_9 C3_9 118.9(5) . . no
C5_9 C4_9 H4_9 120.6 . . no
C3_9 C4_9 H4_9 120.6 . . no
N1_9 C5_9 C4_9 121.0(5) . . no
N1_9 C5_9 H5_9 119.5 . . no
C4_9 C5_9 H5_9 119.5 . . no
C3_9 C6_9 C7_9 111.1(4) . . no
C3_9 C6_9 H6A_9 109.4 . . no
C7_9 C6_9 H6A_9 109.4 . . no
C3_9 C6_9 H6B_9 109.4 . . no
C7_9 C6_9 H6B_9 109.4 . . no
H6A_9 C6_9 H6B_9 108.0 . . no
C10_9 C7_9 C6_9 111.4(4) . . no
C10_9 C7_9 H7A_9 109.3 . . no
C6_9 C7_9 H7A_9 109.3 . . no
C10_9 C7_9 H7B_9 109.3 . . no
C6_9 C7_9 H7B_9 109.3 . . no
H7A_9 C7_9 H7B_9 108.0 . . no
N2_9 C8_9 C9_9 120.5(5) . . no
N2_9 C8_9 H8_9 119.7 . . no
C9_9 C8_9 H8_9 119.7 . . no
C8_9 C9_9 C10_9 118.7(5) . . no
C8_9 C9_9 H9_9 120.7 . . no
C10_9 C9_9 H9_9 120.7 . . no
C9_9 C10_9 C11_9 118.8(5) . . no
C9_9 C10_9 C7_9 120.4(5) . . no
C11_9 C10_9 C7_9 120.8(5) . . no
C12_9 C11_9 C10_9 120.1(5) . . no
C12_9 C11_9 H11_9 120.0 . . no
C10_9 C11_9 H11_9 120.0 . . no
N2_9 C12_9 C11_9 120.0(5) . . no
N2_9 C12_9 H12_9 120.0 . . no
C11_9 C12_9 H12_9 120.0 . . no
C1_9 N1_9 C5_9 120.6(5) . . no
C1_9 N1_9 H1A_9 119.7 . . no
C5_9 N1_9 H1A_9 119.7 . . no
C12_9 N2_9 C8_9 121.9(4) . . no
C12_9 N2_9 H2A_9 119.0 . . no
C8_9 N2_9 H2A_9 119.0 . . no
N3_10 C1_10 C2_10 119.4(5) . . no
N3_10 C1_10 H1_10 120.3 . . no
C2_10 C1_10 H1_10 120.3 . . no
C1_10 C2_10 C3_10 120.3(5) . . no
C1_10 C2_10 H2_10 119.9 . . no
C3_10 C2_10 H2_10 119.9 . . no
C2_10 C3_10 C4_10 118.8(5) . . no
C2_10 C3_10 C6_10 119.8(5) . . no
C4_10 C3_10 C6_10 121.3(4) . . no
C5_10 C4_10 C3_10 119.2(5) . . no
C5_10 C4_10 H4_10 120.4 . . no
C3_10 C4_10 H4_10 120.4 . . no
N3_10 C5_10 C4_10 120.1(5) . . no
N3_10 C5_10 H5_10 120.0 . . no
C4_10 C5_10 H5_10 120.0 . . no
C3_10 C6_10 C6_10 114.3(5) . 3_755 no
C3_10 C6_10 H6A_10 108.7 . . no
C6_10 C6_10 H6A_10 108.7 3_755 . no
C3_10 C6_10 H6B_10 108.7 . . no
C6_10 C6_10 H6B_10 108.7 3_755 . no
H6A_10 C6_10 H6B_10 107.6 . . no
C1_10 N3_10 C5_10 122.0(5) . . no
C1_10 N3_10 H3_10 119.0 . . no
C5_10 N3_10 H3_10 119.0 . . no
N4_11 C1_11 C2_11 119.6(4) . . no
N4_11 C1_11 H1_11 120.2 . . no
C2_11 C1_11 H1_11 120.2 . . no
C1_11 C2_11 C3_11 120.2(4) . . no
C1_11 C2_11 H2_11 119.9 . . no
C3_11 C2_11 H2_11 119.9 . . no
C2_11 C3_11 C4_11 118.4(4) . . no
C2_11 C3_11 C6_11 121.3(4) . . no
C4_11 C3_11 C6_11 120.3(4) . . no
C5_11 C4_11 C3_11 119.9(4) . . no
C5_11 C4_11 H4_11 120.0 . . no
C3_11 C4_11 H4_11 120.0 . . no
N4_11 C5_11 C4_11 119.4(4) . . no
N4_11 C5_11 H5_11 120.3 . . no
C4_11 C5_11 H5_11 120.3 . . no
C3_11 C6_11 C6_11 111.5(5) . 3_656 no
C3_11 C6_11 H6A_11 109.3 . . no
C6_11 C6_11 H6A_11 109.3 3_656 . no
C3_11 C6_11 H6B_11 109.3 . . no
C6_11 C6_11 H6B_11 109.3 3_656 . no
H6A_11 C6_11 H6B_11 108.0 . . no
C5_11 N4_11 C1_11 122.4(4) . . no
C5_11 N4_11 H4A_11 118.8 . . no
C1_11 N4_11 H4A_11 118.8 . . no
H1A_12 O1W_12 H1B_12 109(3) . . no
H2A_12 O2W_12 H2B_12 108(3) . . no
H3A_12 O3W_12 H3B_12 110(3) . . no
H4A_12 O4W_12 H4B_12 109(3) . . no
H6A_12 O6W_12 H6B_12 109(3) . . no
H7A_12 O7W_12 H7B_12 107(3) . . no
H8A_12 O8W_12 H8B_12 101(3) . . no
H9A_12 O9W_12 H9B_12 110(3) . . no
H10A_12 O10W_12 H10B_12 111(3) . . no
H11A_12 O11W_12 H11B_12 109(3) . . no
H12A_12 O12W_12 H12B_12 112(3) . . no
H13A_12 O13W_12 H13B_12 112(3) . . no
H14A_12 O14W_12 H14B_12 114(3) . . no

loop_
_geom_bond_atom_site_label_1
_geom_bond_atom_site_label_2
_geom_bond_distance
_geom_bond_site_symmetry_2
_geom_bond_publ_flag
C1_1 O2_1 1.248(5) . no
C1_1 O1_1 1.270(5) . no
C1_1 C4_1 1.500(6) . no
C2_1 O3_1 1.235(5) . no
C2_1 O4_1 1.297(5) . no
C2_1 C6_1 1.482(6) . no
C3_1 O5_1 1.212(5) . no
C3_1 O6_1 1.320(5) . no
C3_1 C8_1 1.492(6) . no
C4_1 C9_1 1.391(6) . no
C4_1 C5_1 1.392(6) . no
C5_1 C6_1 1.394(6) . no
C5_1 H5_1 0.9500 . no
C6_1 C7_1 1.387(6) . no
C7_1 C8_1 1.399(6) . no
C7_1 H7_1 0.9500 . no
C8_1 C9_1 1.377(6) . no
C9_1 H9_1 0.9500 . no
O4_1 H4_1 0.8400 . no
O6_1 H6_1 0.8400 . no
C1_2 O1_2 1.226(5) . no
C1_2 O2_2 1.290(5) . no
C1_2 C4_2 1.503(6) . no
C2_2 O3_2 1.244(5) . no
C2_2 O4_2 1.296(5) . no
C2_2 C6_2 1.478(6) . no
C3_2 O5_2 1.204(5) . no
C3_2 O6_2 1.317(5) . no
C3_2 C8_2 1.498(6) . no
C4_2 C9_2 1.384(6) . no
C4_2 C5_2 1.391(6) . no
C5_2 C6_2 1.393(6) . no
C5_2 H5_2 0.9500 . no
C6_2 C7_2 1.395(6) . no
C7_2 C8_2 1.389(6) . no
C7_2 H7_2 0.9500 . no
C8_2 C9_2 1.379(6) . no
C9_2 H9_2 0.9500 . no
O2_2 H2_2 0.8400 . no
O4_2 H4_2 0.8400 . no
O6_2 H6_2 0.8400 . no
C1_3 O1_3 1.233(5) . no
C1_3 O2_3 1.309(5) . no
C1_3 C4_3 1.487(6) . no
C2_3 O3_3 1.251(5) . no
C2_3 O4_3 1.272(5) . no
C2_3 C6_3 1.499(6) . no
C3_3 O5_3 1.207(5) . no
C3_3 O6_3 1.284(5) . no
C3_3 C8_3 1.488(6) . no
C4_3 C9_3 1.376(6) . no
C4_3 C5_3 1.400(6) . no
C5_3 C6_3 1.394(6) . no
C5_3 H5_3 0.9500 . no
C6_3 C7_3 1.388(6) . no
C7_3 C8_3 1.395(6) . no
C7_3 H7_3 0.9500 . no
C8_3 C9_3 1.399(6) . no
C9_3 H9_3 0.9500 . no
O2_3 H2_3 0.8400 . no
O6_3 H6_3 0.8400 . no
C1_4 O1_4 1.239(5) . no
C1_4 O2_4 1.302(5) . no
C1_4 C4_4 1.480(6) . no
C2_4 O3_4 1.217(5) . no
C2_4 O4_4 1.301(5) . no
C2_4 C6_4 1.489(6) . no
C3_4 O5_4 1.219(5) . no
C3_4 O6_4 1.304(5) . no
C3_4 C8_4 1.487(6) . no
C4_4 C9_4 1.389(5) . no
C4_4 C5_4 1.393(6) . no
C5_4 C6_4 1.394(6) . no
C5_4 H5_4 0.9500 . no
C6_4 C7_4 1.380(6) . no
C7_4 C8_4 1.393(6) . no
C7_4 H7_4 0.9500 . no
C8_4 C9_4 1.388(6) . no
C9_4 H9_4 0.9500 . no
O2_4 H2_4 0.8400 . no
O4_4 H4_4 0.8400 . no
O6_4 H6_4 0.8400 . no
C1_5 O1_5 1.233(5) . no
C1_5 O2_5 1.305(5) . no
C1_5 C4_5 1.480(6) . no
C2_5 O3_5 1.210(5) . no
C2_5 O4_5 1.318(5) . no
C2_5 C6_5 1.479(6) . no
C3_5 O5_5 1.237(5) . no
C3_5 O6_5 1.292(5) . no
C3_5 C8_5 1.502(6) . no
C4_5 C5_5 1.396(6) . no
C4_5 C9_5 1.401(6) . no
C5_5 C6_5 1.387(6) . no
C5_5 H5_5 0.9500 . no
C6_5 C7_5 1.397(6) . no
C7_5 C8_5 1.377(6) . no
C7_5 H7_5 0.9500 . no
C8_5 C9_5 1.386(6) . no
C9_5 H9_5 0.9500 . no
O2_5 H2_5 0.8400 . no
O4_5 H4_5 0.8400 . no
O6_5 H6_5 0.8400 . no
C1_6 O1_6 1.246(5) . no
C1_6 O2_6 1.293(5) . no
C1_6 C4_6 1.477(6) . no
C2_6 O3_6 1.216(5) . no
C2_6 O4_6 1.323(5) . no
C2_6 C6_6 1.481(6) . no
C3_6 O5_6 1.260(5) . no
C3_6 O6_6 1.263(5) . no
C3_6 C8_6 1.517(6) . no
C4_6 C9_6 1.384(6) . no
C4_6 C5_6 1.393(6) . no
C5_6 C6_6 1.400(6) . no
C5_6 H5_6 0.9500 . no
C6_6 C7_6 1.389(6) . no
C7_6 C8_6 1.385(6) . no
C7_6 H7_6 0.9500 . no
C8_6 C9_6 1.394(6) . no
C9_6 H9_6 0.9500 . no
O2_6 H2_6 0.8400 . no
O4_6 H4_6 0.8400 . no
C1_7 O1_7 1.218(5) . no
C1_7 O2_7 1.305(5) . no
C1_7 C4_7 1.504(6) . no
C2_7 O3_7 1.211(5) . no
C2_7 O4_7 1.308(5) . no
C2_7 C6_7 1.482(6) . no
C3_7 O5_7 1.234(5) . no
C3_7 O6_7 1.312(5) . no
C3_7 C8_7 1.491(6) . no
C4_7 C9_7 1.384(6) . no
C4_7 C5_7 1.392(6) . no
C5_7 C6_7 1.381(6) . no
C5_7 H5_7 0.9500 . no
C6_7 C7_7 1.398(6) . no
C7_7 C8_7 1.389(6) . no
C7_7 H7_7 0.9500 . no
C8_7 C9_7 1.391(6) . no
C9_7 H9_7 0.9500 . no
O2_7 H2_7 0.8400 . no
O4_7 H4_7 0.8400 . no
O6_7 H6_7 0.8400 . no
C1_8 O1_8 1.258(5) . no
C1_8 O2_8 1.264(5) . no
C1_8 C4_8 1.508(6) . no
C2_8 O3_8 1.244(5) . no
C2_8 O4_8 1.277(5) . no
C2_8 C6_8 1.494(6) . no
C3_8 O5_8 1.251(5) . no
C3_8 O6_8 1.289(5) . no
C3_8 C8_8 1.483(6) . no
C4_8 C5_8 1.390(6) . no
C4_8 C9_8 1.392(6) . no
C5_8 C6_8 1.390(6) . no
C5_8 H5_8 0.9500 . no
C6_8 C7_8 1.391(6) . no
C7_8 C8_8 1.382(6) . no
C7_8 H7_8 0.9500 . no
C8_8 C9_8 1.395(6) . no
C9_8 H9_8 0.9500 . no
O4_8 H4_8 0.8400 . no
O6_8 H6_8 0.8400 . no
C1_9 N1_9 1.326(6) . no
C1_9 C2_9 1.363(6) . no
C1_9 H1_9 0.9500 . no
C2_9 C3_9 1.367(6) . no
C2_9 H2_9 0.9500 . no
C3_9 C4_9 1.385(7) . no
C3_9 C6_9 1.511(6) . no
C4_9 C5_9 1.369(7) . no
C4_9 H4_9 0.9500 . no
C5_9 N1_9 1.337(7) . no
C5_9 H5_9 0.9500 . no
C6_9 C7_9 1.523(6) . no
C6_9 H6A_9 0.9900 . no
C6_9 H6B_9 0.9900 . no
C7_9 C10_9 1.498(6) . no
C7_9 H7A_9 0.9900 . no
C7_9 H7B_9 0.9900 . no
C8_9 N2_9 1.334(6) . no
C8_9 C9_9 1.378(6) . no
C8_9 H8_9 0.9500 . no
C9_9 C10_9 1.386(6) . no
C9_9 H9_9 0.9500 . no
C10_9 C11_9 1.386(6) . no
C11_9 C12_9 1.363(6) . no
C11_9 H11_9 0.9500 . no
C12_9 N2_9 1.328(6) . no
C12_9 H12_9 0.9500 . no
N1_9 H1A_9 0.8800 . no
N2_9 H2A_9 0.8800 . no
C1_10 N3_10 1.335(6) . no
C1_10 C2_10 1.371(7) . no
C1_10 H1_10 0.9500 . no
C2_10 C3_10 1.378(6) . no
C2_10 H2_10 0.9500 . no
C3_10 C4_10 1.384(6) . no
C3_10 C6_10 1.518(6) . no
C4_10 C5_10 1.375(6) . no
C4_10 H4_10 0.9500 . no
C5_10 N3_10 1.340(6) . no
C5_10 H5_10 0.9500 . no
C6_10 C6_10 1.536(9) 3_755 no
C6_10 H6A_10 0.9900 . no
C6_10 H6B_10 0.9900 . no
N3_10 H3_10 0.8800 . no
C1_11 N4_11 1.334(5) . no
C1_11 C2_11 1.369(6) . no
C1_11 H1_11 0.9500 . no
C2_11 C3_11 1.379(6) . no
C2_11 H2_11 0.9500 . no
C3_11 C4_11 1.383(6) . no
C3_11 C6_11 1.496(6) . no
C4_11 C5_11 1.378(6) . no
C4_11 H4_11 0.9500 . no
C5_11 N4_11 1.333(5) . no
C5_11 H5_11 0.9500 . no
C6_11 C6_11 1.530(8) 3_656 no
C6_11 H6A_11 0.9900 . no
C6_11 H6B_11 0.9900 . no
N4_11 H4A_11 0.8800 . no
O1W_12 H1A_12 0.99(2) . no
O1W_12 H1B_12 1.00(2) . no
O2W_12 H2A_12 1.00(2) . no
O2W_12 H2B_12 1.00(2) . no
O3W_12 H3A_12 1.01(2) . no
O3W_12 H3B_12 1.00(2) . no
O4W_12 H4A_12 1.00(2) . no
O4W_12 H4B_12 1.00(2) . no
O6W_12 H6A_12 0.99(2) . no
O6W_12 H6B_12 1.00(2) . no
O7W_12 H7A_12 1.00(2) . no
O7W_12 H7B_12 1.00(2) . no
O8W_12 H8A_12 1.08(3) . no
O8W_12 H8B_12 1.02(2) . no
O9W_12 H9A_12 1.00(2) . no
O9W_12 H9B_12 0.99(2) . no
O10W_12 H10A_12 0.99(2) . no
O10W_12 H10B_12 0.98(2) . no
O11W_12 H11A_12 0.99(2) . no
O11W_12 H11B_12 1.00(2) . no
O12W_12 H12A_12 0.98(2) . no
O12W_12 H12B_12 0.99(2) . no
O13W_12 H13A_12 0.98(2) . no
O13W_12 H13B_12 0.98(2) . no
O14W_12 H14A_12 0.98(2) . no
O14W_12 H14B_12 0.98(2) . no

loop_
_geom_hbond_atom_site_label_D
_geom_hbond_atom_site_label_H
_geom_hbond_atom_site_label_A
_geom_hbond_distance_DH
_geom_hbond_distance_HA
_geom_hbond_distance_DA
_geom_hbond_angle_DHA
_geom_hbond_site_symmetry_A
O6_1 H6_1 O6W_12 0.84 1.81 2.637(4) 168.5 .
O4_1 H4_1 O1_5 0.84 1.84 2.683(4) 175.6 1_556
O2_2 H2_2 O6_6 0.84 1.65 2.486(4) 172.3 .
O4_2 H4_2 O1_6 0.84 1.82 2.656(4) 171.5 1_556
O6_2 H6_2 O7W_12 0.84 1.78 2.607(5) 168.8 .
O2_3 H2_3 O5_7 0.84 1.82 2.660(4) 177.5 .
O6_3 H6_3 O8W_12 0.84 1.90 2.737(5) 173.9 .
O4_4 H4_4 O2_8 0.84 1.63 2.460(4) 170.1 1_556
O2_4 H2_4 O5_8 0.84 1.81 2.640(4) 169.1 .
O6_4 H6_4 O12W_12 0.84 1.70 2.533(4) 170.8 4_666
O4_5 H4_5 O1W_12 0.84 1.74 2.577(4) 177.7 1_545
O2_5 H2_5 O3_1 0.84 1.77 2.609(4) 173.0 1_554
O6_5 H6_5 O1_1 0.84 1.62 2.450(4) 171.5 .
O2_6 H2_6 O3_2 0.84 1.84 2.674(4) 172.7 1_554
O4_6 H4_6 O3W_12 0.84 1.81 2.624(4) 163.8 1_545
O2_7 H2_7 O4_3 0.84 1.63 2.463(4) 168.8 1_554
O4_7 H4_7 O4W_12 0.84 1.72 2.550(5) 168.6 1_545
O6_7 H6_7 O1_3 0.84 1.80 2.637(4) 174.2 .
O4_8 H4_8 O5W_12 0.84 1.84 2.654(7) 163.0 1_545
O6_8 H6_8 O1_4 0.84 1.81 2.645(4) 174.6 .
N1_9 H1A_9 O10W_12 0.88 1.86 2.715(5) 163.4 1_455
N2_9 H2A_9 O9W_12 0.88 1.86 2.720(5) 165.1 .
N3_10 H3_10 O14W_12 0.88 1.87 2.726(6) 165.4 1_554
N4_11 H4A_11 O13W_12 0.88 1.90 2.738(5) 158.3 .
O1W_12 H1A_12 O2_1 0.99(2) 1.87(2) 2.840(4) 163(5) 3_566
O1W_12 H1B_12 O2W_12 1.00(2) 1.77(2) 2.767(5) 172(6) .
O2W_12 H2A_12 O1_3 1.00(2) 2.42(5) 3.216(5) 136(5) 3_666
O2W_12 H2B_12 O3_6 1.00(2) 1.81(2) 2.810(4) 174(5) 1_565
O3W_12 H3A_12 O3_4 1.01(2) 2.12(5) 2.767(5) 120(4) 3_666
O3W_12 H3B_12 O3_3 1.00(2) 1.90(2) 2.875(5) 165(5) 3_666
O4W_12 H4A_12 O1_2 1.00(2) 1.74(2) 2.730(5) 171(6) 3_666
O4W_12 H4B_12 O3_3 1.00(2) 1.71(2) 2.696(5) 168(6) 3_666
O6W_12 H6A_12 O1_7 0.99(2) 1.82(3) 2.775(4) 160(5) 4_566
O6W_12 H6B_12 O1_8 1.00(2) 1.94(3) 2.886(4) 156(5) 4_566
O7W_12 H7A_12 O5_5 1.00(2) 1.70(2) 2.681(4) 168(6) 4_666
O7W_12 H7B_12 O1_8 1.00(2) 1.76(3) 2.726(4) 160(6) 4_566
O8W_12 H8B_12 O7W_12 1.02(2) 2.24(4) 3.116(6) 143(5) .
O9W_12 H9A_12 O5_4 1.00(2) 1.74(2) 2.726(4) 170(5) 1_554
O9W_12 H9B_12 O5_6 0.99(2) 2.12(4) 2.993(5) 147(5) 4_665
O10W_12 H10A_12 O5_2 0.99(2) 1.84(3) 2.788(4) 158(6) 4_665
O10W_12 H10B_12 O1_8 0.98(2) 2.18(4) 2.989(4) 139(4) .
O11W_12 H11A_12 O5_8 0.99(2) 2.19(4) 3.087(5) 150(5) .
O11W_12 H11B_12 O5_1 1.00(2) 1.80(3) 2.735(4) 155(5) 4_665
O12W_12 H12A_12 O5_6 0.98(2) 1.86(3) 2.816(4) 164(6) .
O12W_12 H12B_12 O11W_12 0.99(2) 1.77(2) 2.758(5) 169(5) .
O13W_12 H13A_12 O3_5 0.98(2) 1.81(2) 2.787(4) 172(5) 3_556
O13W_12 H13B_12 O2_1 0.98(2) 2.01(4) 2.906(4) 150(5) .
O14W_12 H14A_12 O3_3 0.98(2) 2.25(4) 3.101(4) 144(4) .
O14W_12 H14B_12 O3_7 0.98(2) 1.81(3) 2.755(4) 160(5) 3_656

loop_
_geom_torsion_atom_site_label_1
_geom_torsion_atom_site_label_2
_geom_torsion_atom_site_label_3
_geom_torsion_atom_site_label_4
_geom_torsion
_geom_torsion_site_symmetry_1
_geom_torsion_site_symmetry_2
_geom_torsion_site_symmetry_3
_geom_torsion_site_symmetry_4
_geom_torsion_publ_flag
O2_1 C1_1 C4_1 C9_1 -176.4(4) . . . . no
O1_1 C1_1 C4_1 C9_1 3.4(6) . . . . no
O2_1 C1_1 C4_1 C5_1 4.4(7) . . . . no
O1_1 C1_1 C4_1 C5_1 -175.8(4) . . . . no
C9_1 C4_1 C5_1 C6_1 1.0(6) . . . . no
C1_1 C4_1 C5_1 C6_1 -179.9(4) . . . . no
C4_1 C5_1 C6_1 C7_1 -1.7(6) . . . . no
C4_1 C5_1 C6_1 C2_1 177.1(4) . . . . no
O3_1 C2_1 C6_1 C7_1 2.6(6) . . . . no
O4_1 C2_1 C6_1 C7_1 -177.7(4) . . . . no
O3_1 C2_1 C6_1 C5_1 -176.2(4) . . . . no
O4_1 C2_1 C6_1 C5_1 3.5(6) . . . . no
C5_1 C6_1 C7_1 C8_1 1.1(6) . . . . no
C2_1 C6_1 C7_1 C8_1 -177.7(4) . . . . no
C6_1 C7_1 C8_1 C9_1 0.2(6) . . . . no
C6_1 C7_1 C8_1 C3_1 -179.3(4) . . . . no
O5_1 C3_1 C8_1 C9_1 -174.3(4) . . . . no
O6_1 C3_1 C8_1 C9_1 4.3(6) . . . . no
O5_1 C3_1 C8_1 C7_1 5.1(6) . . . . no
O6_1 C3_1 C8_1 C7_1 -176.3(4) . . . . no
C7_1 C8_1 C9_1 C4_1 -0.9(6) . . . . no
C3_1 C8_1 C9_1 C4_1 178.6(4) . . . . no
C5_1 C4_1 C9_1 C8_1 0.3(6) . . . . no
C1_1 C4_1 C9_1 C8_1 -178.8(4) . . . . no
O1_2 C1_2 C4_2 C9_2 167.5(4) . . . . no
O2_2 C1_2 C4_2 C9_2 -10.8(6) . . . . no
O1_2 C1_2 C4_2 C5_2 -10.8(6) . . . . no
O2_2 C1_2 C4_2 C5_2 170.8(4) . . . . no
C9_2 C4_2 C5_2 C6_2 -0.2(6) . . . . no
C1_2 C4_2 C5_2 C6_2 178.2(4) . . . . no
C4_2 C5_2 C6_2 C7_2 0.3(6) . . . . no
C4_2 C5_2 C6_2 C2_2 179.8(4) . . . . no
O3_2 C2_2 C6_2 C5_2 4.7(6) . . . . no
O4_2 C2_2 C6_2 C5_2 -174.5(4) . . . . no
O3_2 C2_2 C6_2 C7_2 -175.9(4) . . . . no
O4_2 C2_2 C6_2 C7_2 5.0(6) . . . . no
C5_2 C6_2 C7_2 C8_2 0.1(6) . . . . no
C2_2 C6_2 C7_2 C8_2 -179.3(4) . . . . no
C6_2 C7_2 C8_2 C9_2 -0.7(6) . . . . no
C6_2 C7_2 C8_2 C3_2 -179.0(4) . . . . no
O5_2 C3_2 C8_2 C9_2 4.1(7) . . . . no
O6_2 C3_2 C8_2 C9_2 -174.9(4) . . . . no
O5_2 C3_2 C8_2 C7_2 -177.6(4) . . . . no
O6_2 C3_2 C8_2 C7_2 3.4(6) . . . . no
C7_2 C8_2 C9_2 C4_2 0.8(6) . . . . no
C3_2 C8_2 C9_2 C4_2 179.2(4) . . . . no
C5_2 C4_2 C9_2 C8_2 -0.4(6) . . . . no
C1_2 C4_2 C9_2 C8_2 -178.7(4) . . . . no
O1_3 C1_3 C4_3 C9_3 -175.2(4) . . . . no
O2_3 C1_3 C4_3 C9_3 5.9(6) . . . . no
O1_3 C1_3 C4_3 C5_3 5.7(7) . . . . no
O2_3 C1_3 C4_3 C5_3 -173.2(4) . . . . no
C9_3 C4_3 C5_3 C6_3 -0.4(6) . . . . no
C1_3 C4_3 C5_3 C6_3 178.7(4) . . . . no
C4_3 C5_3 C6_3 C7_3 0.4(6) . . . . no
C4_3 C5_3 C6_3 C2_3 179.2(4) . . . . no
O3_3 C2_3 C6_3 C7_3 -176.0(4) . . . . no
O4_3 C2_3 C6_3 C7_3 4.3(6) . . . . no
O3_3 C2_3 C6_3 C5_3 5.2(6) . . . . no
O4_3 C2_3 C6_3 C5_3 -174.5(4) . . . . no
C5_3 C6_3 C7_3 C8_3 -0.8(6) . . . . no
C2_3 C6_3 C7_3 C8_3 -179.6(4) . . . . no
C6_3 C7_3 C8_3 C9_3 1.1(7) . . . . no
C6_3 C7_3 C8_3 C3_3 -178.6(4) . . . . no
O5_3 C3_3 C8_3 C7_3 0.4(7) . . . . no
O6_3 C3_3 C8_3 C7_3 179.0(4) . . . . no
O5_3 C3_3 C8_3 C9_3 -179.4(5) . . . . no
O6_3 C3_3 C8_3 C9_3 -0.7(7) . . . . no
C5_3 C4_3 C9_3 C8_3 0.7(7) . . . . no
C1_3 C4_3 C9_3 C8_3 -178.3(4) . . . . no
C7_3 C8_3 C9_3 C4_3 -1.1(6) . . . . no
C3_3 C8_3 C9_3 C4_3 178.7(4) . . . . no
O1_4 C1_4 C4_4 C9_4 -173.5(4) . . . . no
O2_4 C1_4 C4_4 C9_4 6.4(6) . . . . no
O1_4 C1_4 C4_4 C5_4 6.6(6) . . . . no
O2_4 C1_4 C4_4 C5_4 -173.5(4) . . . . no
C9_4 C4_4 C5_4 C6_4 0.2(6) . . . . no
C1_4 C4_4 C5_4 C6_4 -179.9(4) . . . . no
C4_4 C5_4 C6_4 C7_4 -0.8(6) . . . . no
C4_4 C5_4 C6_4 C2_4 179.0(4) . . . . no
O3_4 C2_4 C6_4 C7_4 -178.0(4) . . . . no
O4_4 C2_4 C6_4 C7_4 1.4(6) . . . . no
O3_4 C2_4 C6_4 C5_4 2.1(7) . . . . no
O4_4 C2_4 C6_4 C5_4 -178.4(4) . . . . no
C5_4 C6_4 C7_4 C8_4 0.3(6) . . . . no
C2_4 C6_4 C7_4 C8_4 -179.5(4) . . . . no
C6_4 C7_4 C8_4 C9_4 0.8(6) . . . . no
C6_4 C7_4 C8_4 C3_4 179.8(4) . . . . no
O5_4 C3_4 C8_4 C9_4 -174.2(4) . . . . no
O6_4 C3_4 C8_4 C9_4 4.1(6) . . . . no
O5_4 C3_4 C8_4 C7_4 6.7(6) . . . . no
O6_4 C3_4 C8_4 C7_4 -175.0(4) . . . . no
C7_4 C8_4 C9_4 C4_4 -1.4(6) . . . . no
C3_4 C8_4 C9_4 C4_4 179.6(4) . . . . no
C5_4 C4_4 C9_4 C8_4 0.9(6) . . . . no
C1_4 C4_4 C9_4 C8_4 -179.0(4) . . . . no
O1_5 C1_5 C4_5 C5_5 -1.7(7) . . . . no
O2_5 C1_5 C4_5 C5_5 179.6(4) . . . . no
O1_5 C1_5 C4_5 C9_5 177.8(4) . . . . no
O2_5 C1_5 C4_5 C9_5 -1.0(6) . . . . no
C9_5 C4_5 C5_5 C6_5 1.4(6) . . . . no
C1_5 C4_5 C5_5 C6_5 -179.1(4) . . . . no
C4_5 C5_5 C6_5 C7_5 0.3(6) . . . . no
C4_5 C5_5 C6_5 C2_5 179.5(4) . . . . no
O3_5 C2_5 C6_5 C5_5 -174.4(4) . . . . no
O4_5 C2_5 C6_5 C5_5 7.0(6) . . . . no
O3_5 C2_5 C6_5 C7_5 4.7(6) . . . . no
O4_5 C2_5 C6_5 C7_5 -173.9(4) . . . . no
C5_5 C6_5 C7_5 C8_5 -1.9(6) . . . . no
C2_5 C6_5 C7_5 C8_5 178.9(4) . . . . no
C6_5 C7_5 C8_5 C9_5 1.7(6) . . . . no
C6_5 C7_5 C8_5 C3_5 -178.9(4) . . . . no
O5_5 C3_5 C8_5 C7_5 -176.5(4) . . . . no
O6_5 C3_5 C8_5 C7_5 3.0(6) . . . . no
O5_5 C3_5 C8_5 C9_5 2.8(7) . . . . no
O6_5 C3_5 C8_5 C9_5 -177.6(4) . . . . no
C7_5 C8_5 C9_5 C4_5 0.1(6) . . . . no
C3_5 C8_5 C9_5 C4_5 -179.3(4) . . . . no
C5_5 C4_5 C9_5 C8_5 -1.6(6) . . . . no
C1_5 C4_5 C9_5 C8_5 178.9(4) . . . . no
O1_6 C1_6 C4_6 C9_6 1.4(6) . . . . no
O2_6 C1_6 C4_6 C9_6 179.4(4) . . . . no
O1_6 C1_6 C4_6 C5_6 -178.3(4) . . . . no
O2_6 C1_6 C4_6 C5_6 -0.4(6) . . . . no
C9_6 C4_6 C5_6 C6_6 -1.1(6) . . . . no
C1_6 C4_6 C5_6 C6_6 178.6(4) . . . . no
C4_6 C5_6 C6_6 C7_6 1.6(6) . . . . no
C4_6 C5_6 C6_6 C2_6 -178.8(4) . . . . no
O3_6 C2_6 C6_6 C7_6 -3.2(7) . . . . no
O4_6 C2_6 C6_6 C7_6 177.0(4) . . . . no
O3_6 C2_6 C6_6 C5_6 177.2(4) . . . . no
O4_6 C2_6 C6_6 C5_6 -2.6(6) . . . . no
C5_6 C6_6 C7_6 C8_6 -0.7(6) . . . . no
C2_6 C6_6 C7_6 C8_6 179.6(4) . . . . no
C6_6 C7_6 C8_6 C9_6 -0.5(6) . . . . no
C6_6 C7_6 C8_6 C3_6 -179.5(4) . . . . no
O5_6 C3_6 C8_6 C7_6 171.6(4) . . . . no
O6_6 C3_6 C8_6 C7_6 -10.2(6) . . . . no
O5_6 C3_6 C8_6 C9_6 -7.4(6) . . . . no
O6_6 C3_6 C8_6 C9_6 170.9(4) . . . . no
C5_6 C4_6 C9_6 C8_6 -0.2(6) . . . . no
C1_6 C4_6 C9_6 C8_6 -179.9(4) . . . . no
C7_6 C8_6 C9_6 C4_6 1.0(6) . . . . no
C3_6 C8_6 C9_6 C4_6 179.9(4) . . . . no
O1_7 C1_7 C4_7 C9_7 -2.0(7) . . . . no
O2_7 C1_7 C4_7 C9_7 179.2(4) . . . . no
O1_7 C1_7 C4_7 C5_7 178.2(4) . . . . no
O2_7 C1_7 C4_7 C5_7 -0.5(6) . . . . no
C9_7 C4_7 C5_7 C6_7 0.5(6) . . . . no
C1_7 C4_7 C5_7 C6_7 -179.8(4) . . . . no
C4_7 C5_7 C6_7 C7_7 0.2(6) . . . . no
C4_7 C5_7 C6_7 C2_7 -178.4(4) . . . . no
O3_7 C2_7 C6_7 C5_7 2.4(7) . . . . no
O4_7 C2_7 C6_7 C5_7 -177.5(4) . . . . no
O3_7 C2_7 C6_7 C7_7 -176.2(4) . . . . no
O4_7 C2_7 C6_7 C7_7 3.9(6) . . . . no
C5_7 C6_7 C7_7 C8_7 -0.6(6) . . . . no
C2_7 C6_7 C7_7 C8_7 178.0(4) . . . . no
C6_7 C7_7 C8_7 C9_7 0.2(6) . . . . no
C6_7 C7_7 C8_7 C3_7 -179.3(4) . . . . no
O5_7 C3_7 C8_7 C7_7 165.7(4) . . . . no
O6_7 C3_7 C8_7 C7_7 -14.9(6) . . . . no
O5_7 C3_7 C8_7 C9_7 -13.9(6) . . . . no
O6_7 C3_7 C8_7 C9_7 165.5(4) . . . . no
C5_7 C4_7 C9_7 C8_7 -0.8(6) . . . . no
C1_7 C4_7 C9_7 C8_7 179.4(4) . . . . no
C7_7 C8_7 C9_7 C4_7 0.5(6) . . . . no
C3_7 C8_7 C9_7 C4_7 -180.0(4) . . . . no
O1_8 C1_8 C4_8 C5_8 -177.2(4) . . . . no
O2_8 C1_8 C4_8 C5_8 2.5(6) . . . . no
O1_8 C1_8 C4_8 C9_8 0.1(6) . . . . no
O2_8 C1_8 C4_8 C9_8 179.8(4) . . . . no
C9_8 C4_8 C5_8 C6_8 0.7(6) . . . . no
C1_8 C4_8 C5_8 C6_8 178.0(4) . . . . no
C4_8 C5_8 C6_8 C7_8 -0.6(6) . . . . no
C4_8 C5_8 C6_8 C2_8 179.4(4) . . . . no
O3_8 C2_8 C6_8 C7_8 -173.9(4) . . . . no
O4_8 C2_8 C6_8 C7_8 5.3(7) . . . . no
O3_8 C2_8 C6_8 C5_8 6.0(7) . . . . no
O4_8 C2_8 C6_8 C5_8 -174.8(4) . . . . no
C5_8 C6_8 C7_8 C8_8 0.3(6) . . . . no
C2_8 C6_8 C7_8 C8_8 -179.7(4) . . . . no
C6_8 C7_8 C8_8 C9_8 -0.1(6) . . . . no
C6_8 C7_8 C8_8 C3_8 -179.8(4) . . . . no
O5_8 C3_8 C8_8 C7_8 -179.2(4) . . . . no
O6_8 C3_8 C8_8 C7_8 -1.5(6) . . . . no
O5_8 C3_8 C8_8 C9_8 1.1(6) . . . . no
O6_8 C3_8 C8_8 C9_8 178.8(4) . . . . no
C5_8 C4_8 C9_8 C8_8 -0.4(6) . . . . no
C1_8 C4_8 C9_8 C8_8 -177.7(4) . . . . no
C7_8 C8_8 C9_8 C4_8 0.1(6) . . . . no
C3_8 C8_8 C9_8 C4_8 179.9(4) . . . . no
N1_9 C1_9 C2_9 C3_9 0.4(7) . . . . no
C1_9 C2_9 C3_9 C4_9 -0.8(7) . . . . no
C1_9 C2_9 C3_9 C6_9 179.7(4) . . . . no
C2_9 C3_9 C4_9 C5_9 0.7(7) . . . . no
C6_9 C3_9 C4_9 C5_9 -179.7(4) . . . . no
C3_9 C4_9 C5_9 N1_9 -0.3(8) . . . . no
C2_9 C3_9 C6_9 C7_9 96.2(6) . . . . no
C4_9 C3_9 C6_9 C7_9 -83.3(6) . . . . no
C3_9 C6_9 C7_9 C10_9 175.0(4) . . . . no
N2_9 C8_9 C9_9 C10_9 0.8(7) . . . . no
C8_9 C9_9 C10_9 C11_9 -0.2(7) . . . . no
C8_9 C9_9 C10_9 C7_9 179.3(4) . . . . no
C6_9 C7_9 C10_9 C9_9 109.4(5) . . . . no
C6_9 C7_9 C10_9 C11_9 -71.1(6) . . . . no
C9_9 C10_9 C11_9 C12_9 -0.4(7) . . . . no
C7_9 C10_9 C11_9 C12_9 -180.0(4) . . . . no
C10_9 C11_9 C12_9 N2_9 0.5(7) . . . . no
C2_9 C1_9 N1_9 C5_9 0.0(7) . . . . no
C4_9 C5_9 N1_9 C1_9 -0.1(7) . . . . no
C11_9 C12_9 N2_9 C8_9 0.1(7) . . . . no
C9_9 C8_9 N2_9 C12_9 -0.7(7) . . . . no
N3_10 C1_10 C2_10 C3_10 -2.8(8) . . . . no
C1_10 C2_10 C3_10 C4_10 3.5(7) . . . . no
C1_10 C2_10 C3_10 C6_10 -178.4(5) . . . . no
C2_10 C3_10 C4_10 C5_10 -2.6(7) . . . . no
C6_10 C3_10 C4_10 C5_10 179.3(4) . . . . no
C3_10 C4_10 C5_10 N3_10 1.2(7) . . . . no
C2_10 C3_10 C6_10 C6_10 136.3(6) . . . 3_755 no
C4_10 C3_10 C6_10 C6_10 -45.6(7) . . . 3_755 no
C2_10 C1_10 N3_10 C5_10 1.3(8) . . . . no
C4_10 C5_10 N3_10 C1_10 -0.5(7) . . . . no
N4_11 C1_11 C2_11 C3_11 -1.1(6) . . . . no
C1_11 C2_11 C3_11 C4_11 -0.5(6) . . . . no
C1_11 C2_11 C3_11 C6_11 179.9(4) . . . . no
C2_11 C3_11 C4_11 C5_11 0.7(6) . . . . no
C6_11 C3_11 C4_11 C5_11 -179.7(4) . . . . no
C3_11 C4_11 C5_11 N4_11 0.6(7) . . . . no
C2_11 C3_11 C6_11 C6_11 98.3(6) . . . 3_656 no
C4_11 C3_11 C6_11 C6_11 -81.2(6) . . . 3_656 no
C4_11 C5_11 N4_11 C1_11 -2.3(6) . . . . no
C2_11 C1_11 N4_11 C5_11 2.5(6) . . . . no
